data_4337510
loop_
_publ_author_name
'Holland, Michael'
'Donakowski, Martin D.'
'Pozzi, Eric A.'
'Rasmussen, Andrew M.'
'Tran, Thanh Thao'
'Pease-Dodson, Shannon E'
'Halasyamani, P. Shiv'
'Seideman, Tamar'
'Van Duyne, Richard P.'
'Poeppelmeier, Kenneth R.'

_publ_section_title
;
 Polar alignment of \L-shaped basic building units within transition metal
 oxide fluoride materials.
;
_journal_issue 1
_journal_name_full 'Inorganic chemistry'
_journal_page_first 221
_journal_page_last 228
_journal_paper_doi 10.1021/ic402177j
_journal_volume 53
_journal_year 2014
_chemical_absolute_configuration ad
_chemical_formula_moiety '3(F9 Nb2 O2), 2.0(Br), 10(K)'
_chemical_formula_sum 'Br2 F27 K10 Nb6 O6'
_chemical_formula_weight 1717.34
_chemical_name_systematic
;
 ? 
;
_space_group_crystal_system orthorhombic
_space_group_IT_number 31
_space_group_name_Hall 'P 2ac -2'
_symmetry_space_group_name_Hall 'P 2ac -2'
_symmetry_space_group_name_H-M 'P m n 21'
_atom_sites_solution_primary direct
_atom_sites_solution_secondary difmap
_audit_creation_date 2013-06-06
_audit_creation_method
;
  Olex2 1.1
  (compiled Nov  1 2011 20:42:30, GUI svn.r3906)
;
_cell_angle_alpha 90.00
_cell_angle_beta 90.00
_cell_angle_gamma 90.00
_cell_formula_units_Z 2
_cell_length_a 20.0779(6)
_cell_length_b 7.7588(2)
_cell_length_c 11.4828(4)
_cell_measurement_reflns_used 2554
_cell_measurement_temperature 99.99
_cell_measurement_theta_max 35.499
_cell_measurement_theta_min 3.764
_cell_volume 1788.80(9)
_computing_cell_refinement 'SAINT V7.23A (Bruker, 2005)'
_computing_data_collection 'APEX2 V2.1-4 (Bruker, 2007)'
_computing_data_reduction 'SAINT v7.68A (Bruker, 2009)'
_computing_molecular_graphics
;
O. V. Dolomanov, L. J. Bourhis, R. J. Gildea, J. A. K. Howard and H. Puschmann,
OLEX2: a complete structure solution, refinement and analysis program.
J. Appl. Cryst. (2009). 42, 339-341.
;
_computing_publication_material
;
O. V. Dolomanov, L. J. Bourhis, R. J. Gildea, J. A. K. Howard and H. Puschmann,
OLEX2: a complete structure solution, refinement and analysis program.
J. Appl. Cryst. (2009). 42, 339-341.
;
_computing_structure_refinement
;
XL, G.M. Sheldrick, Acta Cryst.
(2008). A64, 112-122
;
_computing_structure_solution
;
XS, G.M. Sheldrick, Acta Cryst.
(2008). A64, 112-122
;
_diffrn_ambient_temperature 99.99
_diffrn_detector_area_resol_mean 8
_diffrn_measured_fraction_theta_full 0.965
_diffrn_measured_fraction_theta_max 0.965
_diffrn_measurement_device_type 'Bruker Kappa APEX CCD area detector'
_diffrn_measurement_method '\w and \f scans'
_diffrn_radiation_monochromator graphite
_diffrn_radiation_type MoK\a
_diffrn_radiation_wavelength 0.71073
_diffrn_reflns_av_R_equivalents 0.0000
_diffrn_reflns_av_unetI/netI 0.0230
_diffrn_reflns_limit_h_max 29
_diffrn_reflns_limit_h_min -29
_diffrn_reflns_limit_k_max 11
_diffrn_reflns_limit_k_min -11
_diffrn_reflns_limit_l_max 16
_diffrn_reflns_limit_l_min -16
_diffrn_reflns_number 8796
_diffrn_reflns_theta_full 31.00
_diffrn_reflns_theta_max 31.00
_diffrn_reflns_theta_min 2.03
_diffrn_source 'sealed tube'
_diffrn_source_current 30.0
_diffrn_source_power 1.5
_diffrn_source_voltage 50.0
_exptl_absorpt_coefficient_mu 5.419
_exptl_absorpt_correction_T_max 0.7548
_exptl_absorpt_correction_T_min 0.5218
_exptl_absorpt_correction_type multi-scan
_exptl_absorpt_process_details 'TWINABS (Sheldrick)'
_exptl_crystal_colour orange
_exptl_crystal_density_diffrn 3.188
_exptl_crystal_density_method 'not measured'
_exptl_crystal_description block
_exptl_crystal_F_000 1594.1
_exptl_crystal_size_max 0.14
_exptl_crystal_size_mid 0.07
_exptl_crystal_size_min 0.06
_refine_diff_density_max 1.385
_refine_diff_density_min -1.282
_refine_diff_density_rms 0.229
_refine_ls_abs_structure_details 'Flack H D (1983), Acta Cryst. A39, 876-881'
_refine_ls_abs_structure_Flack -0.04(7)
_refine_ls_extinction_method none
_refine_ls_goodness_of_fit_ref 1.174
_refine_ls_matrix_type full
_refine_ls_number_parameters 251
_refine_ls_number_reflns 8798
_refine_ls_number_restraints 2
_refine_ls_restrained_S_all 1.173
_refine_ls_R_factor_all 0.0326
_refine_ls_R_factor_gt 0.0305
_refine_ls_shift/su_max 0.021
_refine_ls_shift/su_mean 0.000
_refine_ls_structure_factor_coef Fsqd
_refine_ls_weighting_details 'calc w=1/[\s^2^(Fo^2^)+(0.0187P)^2^+12.3674P] where P=(Fo^2^+2Fc^2^)/3'
_refine_ls_weighting_scheme calc
_refine_ls_wR_factor_gt 0.0835
_refine_ls_wR_factor_ref 0.0850
_reflns_number_gt 8599
_reflns_number_total 8796
_reflns_threshold_expression >2sigma(I)
_cod_data_source_file ic402177j_si_005.cif
_cod_data_source_block Compound_5
_cod_database_code 4337510

loop_
_space_group_symop_id
_symmetry_equiv_pos_as_xyz
1 'x, y, z'
2 '-x+1/2, -y, z+1/2'
3 '-x, y, z'
4 'x+1/2, -y, z+1/2'

loop_
_atom_site_label
_atom_site_type_symbol
_atom_site_fract_x
_atom_site_fract_y
_atom_site_fract_z
_atom_site_U_iso_or_equiv
_atom_site_adp_type
_atom_site_occupancy
_atom_site_symmetry_multiplicity
_atom_site_calc_flag
_atom_site_refinement_flags
Nb1 Nb 0.69789(4) 0.05027(7) 0.03196(7) 0.00909(11) Uani 1 1 d .
Nb2 Nb 0.80139(4) 0.51403(7) 0.13894(7) 0.00873(10) Uani 1 1 d .
Nb3 Nb 0.5000 0.03363(10) 0.44433(10) 0.00857(18) Uani 1 2 d S
Nb4 Nb 0.5000 0.57444(10) 0.22827(8) 0.00855(14) Uani 1 2 d S
K1 K 0.67390(9) 0.26350(19) 0.32215(15) 0.0112(3) Uani 1 1 d .
K2 K 0.84351(10) 0.23278(19) -0.14422(13) 0.0118(3) Uani 1 1 d .
K3 K 0.85575(11) 0.0435(2) 0.22004(19) 0.0211(4) Uani 1 1 d .
K4 K 0.87087(11) 0.4714(2) 0.48644(19) 0.0179(4) Uani 1 1 d .
K5 K 0.5000 0.0465(3) 0.1036(3) 0.0238(7) Uani 1 2 d S
K6 K 0.5000 0.5688(3) 0.5574(2) 0.0158(5) Uani 1 2 d S
F1 F 0.5664(3) 0.7260(6) 0.1617(5) 0.0154(10) Uani 1 1 d .
F2 F 0.5678(3) 0.0644(7) 0.3247(5) 0.0198(11) Uani 1 1 d .
F3 F 0.5704(3) 0.4837(6) 0.3291(5) 0.0128(11) Uani 1 1 d .
F4 F 0.6244(3) 0.1908(6) 0.0911(4) 0.0178(10) Uani 1 1 d .
F5 F 0.7002(3) 0.2017(6) -0.1019(4) 0.0192(10) Uani 1 1 d .
F6 F 0.7123(3) 0.5568(6) 0.1987(5) 0.0172(11) Uani 1 1 d .
F7 F 0.7134(3) 0.0237(6) 0.4868(5) 0.0176(11) Uani 1 1 d .
F8 F 0.7344(3) 0.4439(7) 0.4842(5) 0.0197(10) Uani 1 1 d .
F9 F 0.7551(3) 0.2591(6) 0.1112(4) 0.0184(11) Uani 1 1 d .
F10 F 0.7895(3) 0.0335(6) -0.3099(5) 0.0146(11) Uani 1 1 d .
F11 F 0.8235(3) 0.3929(6) 0.2792(5) 0.0246(11) Uani 1 1 d .
F12 F 0.8733(3) 0.3952(7) 0.0598(5) 0.0232(11) Uani 1 1 d .
F13 F 0.9331(3) 0.0780(6) 0.0387(5) 0.0219(11) Uani 1 1 d .
F14 F 0.5000 0.7707(8) 0.3665(7) 0.0150(14) Uani 1 2 d S
O1 O 0.8399(3) 0.7053(8) 0.1638(6) 0.0194(13) Uani 1 1 d .
O2 O 0.8471(3) 0.1169(8) 0.4715(6) 0.0201(13) Uani 1 1 d .
O3 O 0.5000 0.2345(10) 0.5081(9) 0.023(2) Uani 1 2 d S
O4 O 0.5000 0.4163(11) 0.1215(9) 0.0196(17) Uani 1 2 d S
Br2 Br 0.5000 0.7325(8) 0.83087(17) 0.0950(11) Uani 0.954(3) 2 d SP
Br1 Br 0.5000 1.0879(12) 0.8270(3) 0.0950(11) Uani 0.544(6) 2 d SP
Br3 Br 0.5000 0.4005(14) 0.8243(4) 0.0950(11) Uani 0.503(6) 2 d SP

loop_
_atom_site_aniso_label
_atom_site_aniso_U_11
_atom_site_aniso_U_22
_atom_site_aniso_U_33
_atom_site_aniso_U_23
_atom_site_aniso_U_13
_atom_site_aniso_U_12
Nb1 0.0109(3) 0.0095(2) 0.0069(3) -0.0010(2) 0.0009(3) -0.0014(2)
Nb2 0.0092(3) 0.0085(2) 0.0084(3) -0.0003(2) 0.0015(3) -0.0015(2)
Nb3 0.0089(5) 0.0090(4) 0.0078(5) 0.0003(3) 0.000 0.000
Nb4 0.0086(4) 0.0086(3) 0.0084(4) -0.0005(3) 0.000 0.000
K1 0.0143(8) 0.0074(5) 0.0120(7) 0.0000(5) 0.0002(6) 0.0002(5)
K2 0.0145(8) 0.0087(5) 0.0123(7) 0.0015(5) -0.0018(5) -0.0038(5)
K3 0.0261(10) 0.0188(7) 0.0183(9) -0.0026(6) 0.0086(8) -0.0045(6)
K4 0.0210(10) 0.0166(8) 0.0162(8) -0.0005(6) -0.0044(7) -0.0012(6)
K5 0.0194(14) 0.0166(11) 0.0355(19) 0.0010(9) 0.000 0.000
K6 0.0153(11) 0.0151(10) 0.0171(13) -0.0009(8) 0.000 0.000
F1 0.012(2) 0.017(2) 0.017(3) 0.0041(17) 0.0054(18) -0.0020(15)
F2 0.016(3) 0.028(3) 0.015(3) 0.003(2) 0.007(2) -0.010(2)
F3 0.011(3) 0.0092(19) 0.018(3) 0.0039(16) 0.003(2) 0.0007(15)
F4 0.023(3) 0.016(2) 0.015(2) 0.0037(17) 0.006(2) 0.0089(18)
F5 0.021(2) 0.023(2) 0.013(2) 0.0061(17) 0.002(2) -0.0018(19)
F6 0.013(2) 0.014(2) 0.025(3) -0.0005(17) 0.004(2) 0.0016(16)
F7 0.019(3) 0.015(2) 0.019(3) -0.0040(17) -0.012(2) 0.0010(16)
F8 0.022(3) 0.025(2) 0.012(2) -0.0054(18) 0.007(2) -0.0084(18)
F9 0.026(3) 0.0115(19) 0.017(3) -0.0024(16) 0.0013(18) -0.0105(17)
F10 0.023(3) 0.014(2) 0.007(2) -0.0036(14) 0.002(2) -0.0006(16)
F11 0.044(3) 0.014(2) 0.017(3) 0.0000(17) -0.012(2) 0.004(2)
F12 0.011(2) 0.027(2) 0.032(3) -0.011(2) 0.003(2) 0.0021(18)
F13 0.023(3) 0.021(2) 0.021(3) 0.000(2) 0.014(2) 0.0086(18)
F14 0.016(3) 0.012(3) 0.018(3) -0.002(2) 0.000 0.000
O1 0.020(3) 0.020(3) 0.018(3) -0.001(2) -0.003(2) -0.009(2)
O2 0.019(3) 0.015(2) 0.026(4) 0.003(2) 0.000(2) -0.005(2)
O3 0.033(5) 0.007(3) 0.028(6) -0.010(3) 0.000 0.000
O4 0.010(4) 0.025(4) 0.024(5) -0.005(3) 0.000 0.000
Br2 0.0162(7) 0.254(3) 0.0147(7) 0.0019(15) 0.000 0.000
Br1 0.0162(7) 0.254(3) 0.0147(7) 0.0019(15) 0.000 0.000
Br3 0.0162(7) 0.254(3) 0.0147(7) 0.0019(15) 0.000 0.000

loop_
_atom_type_symbol
_atom_type_description
_atom_type_scat_dispersion_real
_atom_type_scat_dispersion_imag
_atom_type_scat_source
Br Br -0.2901 2.4595 'International Tables Vol C Tables 4.2.6.8 and 6.1.1.4'
F F 0.0171 0.0103 'International Tables Vol C Tables 4.2.6.8 and 6.1.1.4'
K K 0.2009 0.2494 'International Tables Vol C Tables 4.2.6.8 and 6.1.1.4'
Nb Nb -2.0727 0.6215 'International Tables Vol C Tables 4.2.6.8 and 6.1.1.4'
O O 0.0106 0.0060 'International Tables Vol C Tables 4.2.6.8 and 6.1.1.4'

loop_
_geom_angle_atom_site_label_1
_geom_angle_atom_site_label_2
_geom_angle_atom_site_label_3
_geom_angle
_geom_angle_site_symmetry_1
_geom_angle_site_symmetry_3
K1 Nb1 K2 113.86(3) . .
K1 Nb1 K3 67.17(4) . .
K1 Nb1 K3 151.99(5) . 2_654
K1 Nb1 K4 70.25(4) . 2_664
K1 Nb1 K5 72.38(5) . .
K2 Nb1 K3 70.82(4) . .
K2 Nb1 K4 81.44(4) . 2_664
K2 Nb1 K5 149.09(5) . .
K3 Nb1 K2 77.86(4) 2_654 .
K3 Nb1 K3 139.48(4) 2_654 .
K3 Nb1 K4 111.85(4) . 2_664
K3 Nb1 K4 87.51(4) 2_654 2_664
K3 Nb1 K5 134.02(6) . .
K3 Nb1 K5 84.98(6) 2_654 .
K4 Nb1 K5 72.23(5) 2_664 .
F4 Nb1 K1 49.39(15) . .
F4 Nb1 K2 123.61(15) . .
F4 Nb1 K3 115.82(16) . .
F4 Nb1 K3 102.67(16) . 2_654
F4 Nb1 K4 42.85(15) . 2_664
F4 Nb1 K5 36.39(16) . .
F4 Nb1 F9 80.7(2) . .
F5 Nb1 K1 116.15(15) . .
F5 Nb1 K2 48.46(17) . .
F5 Nb1 K3 51.41(16) . 2_654
F5 Nb1 K3 115.80(17) . .
F5 Nb1 K4 48.72(15) . 2_664
F5 Nb1 K5 100.92(17) . .
F5 Nb1 F4 87.5(2) . .
F5 Nb1 F7 86.8(2) . 2_654
F5 Nb1 F9 82.4(2) . .
F5 Nb1 F10 160.2(2) . 2_655
F7 Nb1 K1 119.04(19) 2_654 .
F7 Nb1 K2 42.90(15) 2_654 .
F7 Nb1 K3 52.29(18) 2_654 .
F7 Nb1 K3 87.23(19) 2_654 2_654
F7 Nb1 K4 123.83(15) 2_654 2_664
F7 Nb1 K5 161.83(16) 2_654 .
F7 Nb1 F4 161.7(2) 2_654 .
F7 Nb1 F9 81.3(2) 2_654 .
F7 Nb1 F10 91.8(2) 2_654 2_655
F9 Nb1 K1 50.97(13) . .
F9 Nb1 K2 62.89(13) . .
F9 Nb1 K3 132.99(13) . 2_654
F9 Nb1 K3 48.79(14) . .
F9 Nb1 K4 63.07(14) . 2_664
F9 Nb1 K5 115.82(15) . .
F10 Nb1 K1 48.32(14) 2_655 .
F10 Nb1 K2 121.17(17) 2_655 .
F10 Nb1 K3 148.26(14) 2_655 2_654
F10 Nb1 K3 50.37(17) 2_655 .
F10 Nb1 K4 118.55(15) 2_655 2_664
F10 Nb1 K5 86.33(18) 2_655 .
F10 Nb1 F4 87.7(2) 2_655 .
F10 Nb1 F9 77.91(19) 2_655 .
O2 Nb1 K1 128.4(2) 2_654 .
O2 Nb1 K2 117.7(2) 2_654 .
O2 Nb1 K3 48.0(2) 2_654 2_654
O2 Nb1 K3 130.4(2) 2_654 .
O2 Nb1 K4 117.7(2) 2_654 2_664
O2 Nb1 K5 64.2(2) 2_654 .
O2 Nb1 F4 99.5(3) 2_654 .
O2 Nb1 F5 98.6(3) 2_654 .
O2 Nb1 F7 98.6(3) 2_654 2_654
O2 Nb1 F9 179.0(3) 2_654 .
O2 Nb1 F10 101.1(3) 2_654 2_655
K1 Nb2 K1 141.98(4) . 2_664
K1 Nb2 K2 108.03(4) . .
K1 Nb2 K3 65.44(4) . .
K1 Nb2 K4 70.60(4) . 2_664
K1 Nb2 K6 133.32(5) . 2_664
K1 Nb2 K6 75.28(5) 2_664 2_664
K2 Nb2 K1 58.54(3) . 2_664
K2 Nb2 K6 61.92(5) . 2_664
K3 Nb2 K1 125.09(4) . 2_664
K3 Nb2 K2 68.10(4) . .
K3 Nb2 K6 69.01(5) . 2_664
K4 Nb2 K1 72.05(4) 2_664 2_664
K4 Nb2 K2 80.66(4) 2_664 .
K4 Nb2 K3 112.48(4) 2_664 .
K4 Nb2 K6 139.49(5) 2_664 2_664
F6 Nb2 K1 43.95(15) . .
F6 Nb2 K1 110.89(17) . 2_664
F6 Nb2 K2 125.02(17) . .
F6 Nb2 K3 109.33(15) . .
F6 Nb2 K4 48.26(18) . 2_664
F6 Nb2 K6 172.26(18) . 2_664
F6 Nb2 F8 87.4(2) . 2_664
F6 Nb2 F9 79.4(2) . .
F8 Nb2 K1 32.25(16) 2_664 2_664
F8 Nb2 K1 109.83(16) 2_664 .
F8 Nb2 K2 55.08(17) 2_664 .
F8 Nb2 K3 118.42(16) 2_664 .
F8 Nb2 K4 41.66(17) 2_664 2_664
F8 Nb2 K6 100.08(18) 2_664 2_664
F8 Nb2 F9 82.1(2) 2_664 .
F9 Nb2 K1 107.66(13) . 2_664
F9 Nb2 K1 49.10(13) . .
F9 Nb2 K2 58.94(13) . .
F9 Nb2 K3 46.98(14) . .
F9 Nb2 K4 65.52(14) . 2_664
F9 Nb2 K6 103.51(14) . 2_664
F11 Nb2 K1 159.04(19) . 2_664
F11 Nb2 K1 56.34(19) . .
F11 Nb2 K2 111.48(15) . .
F11 Nb2 K3 43.94(15) . .
F11 Nb2 K4 126.86(19) . 2_664
F11 Nb2 K6 83.77(19) . 2_664
F11 Nb2 F6 90.0(3) . .
F11 Nb2 F8 159.3(2) . 2_664
F11 Nb2 F9 77.3(2) . .
F11 Nb2 F12 89.3(3) . .
F12 Nb2 K1 72.00(18) . 2_664
F12 Nb2 K1 120.81(17) . .
F12 Nb2 K2 37.21(17) . .
F12 Nb2 K3 57.43(18) . .
F12 Nb2 K4 117.80(17) . 2_664
F12 Nb2 K6 26.41(16) . 2_664
F12 Nb2 F6 158.7(2) . .
F12 Nb2 F8 85.8(3) . 2_664
F12 Nb2 F9 79.6(2) . .
O1 Nb2 K1 130.8(2) . .
O1 Nb2 K1 73.9(2) . 2_664
O1 Nb2 K2 121.1(2) . .
O1 Nb2 K3 130.3(2) . .
O1 Nb2 K4 117.1(2) . 2_664
O1 Nb2 K6 74.7(2) . 2_664
O1 Nb2 F6 102.1(3) . .
O1 Nb2 F8 100.1(3) . 2_664
O1 Nb2 F9 177.3(3) . .
O1 Nb2 F11 100.5(3) . .
O1 Nb2 F12 98.9(3) . .
K1 Nb3 K1 113.96(5) 3_655 .
K2 Nb3 K1 144.64(5) 2_655 3_655
K2 Nb3 K1 144.64(5) 4_455 .
K2 Nb3 K1 57.53(3) 4_455 3_655
K2 Nb3 K1 57.53(3) 2_655 .
K2 Nb3 K2 107.50(6) 4_455 2_655
K2 Nb3 K5 75.68(4) 4_455 .
K2 Nb3 K5 75.68(4) 2_655 .
K5 Nb3 K1 69.65(4) . .
K5 Nb3 K1 69.65(4) . 3_655
K6 Nb3 K1 121.14(3) 1_545 .
K6 Nb3 K1 121.14(3) 1_545 3_655
K6 Nb3 K2 65.75(3) 1_545 2_655
K6 Nb3 K2 65.75(3) 1_545 4_455
K6 Nb3 K5 111.26(6) 1_545 .
F2 Nb3 K1 107.19(18) 3_655 .
F2 Nb3 K1 28.88(17) . .
F2 Nb3 K1 107.19(18) . 3_655
F2 Nb3 K1 28.88(17) 3_655 3_655
F2 Nb3 K2 116.37(17) . 4_455
F2 Nb3 K2 46.98(18) 3_655 4_455
F2 Nb3 K2 46.98(18) . 2_655
F2 Nb3 K2 116.37(17) 3_655 2_655
F2 Nb3 K5 44.93(18) . .
F2 Nb3 K5 44.92(18) 3_655 .
F2 Nb3 K6 110.74(17) . 1_545
F2 Nb3 K6 110.74(17) 3_655 1_545
F2 Nb3 F2 88.6(4) 3_655 .
F2 Nb3 F14 80.2(2) 3_655 1_545
F2 Nb3 F14 80.2(2) . 1_545
F13 Nb3 K1 164.67(19) 4_455 .
F13 Nb3 K1 164.67(19) 2_655 3_655
F13 Nb3 K1 78.35(18) 2_655 .
F13 Nb3 K1 78.36(18) 4_455 3_655
F13 Nb3 K2 117.99(16) 4_455 2_655
F13 Nb3 K2 49.27(18) 2_655 2_655
F13 Nb3 K2 49.27(18) 4_455 4_455
F13 Nb3 K2 117.99(16) 2_655 4_455
F13 Nb3 K5 124.92(18) 4_455 .
F13 Nb3 K5 124.92(18) 2_655 .
F13 Nb3 K6 52.24(16) 2_655 1_545
F13 Nb3 K6 52.24(16) 4_455 1_545
F13 Nb3 F2 159.5(2) 4_455 .
F13 Nb3 F2 88.0(2) 2_655 .
F13 Nb3 F2 88.0(2) 4_455 3_655
F13 Nb3 F2 159.5(2) 2_655 3_655
F13 Nb3 F13 88.1(4) 2_655 4_455
F13 Nb3 F14 79.3(2) 2_655 1_545
F13 Nb3 F14 79.3(2) 4_455 1_545
F14 Nb3 K1 104.90(10) 1_545 3_655
F14 Nb3 K1 104.90(10) 1_545 .
F14 Nb3 K2 53.79(3) 1_545 4_455
F14 Nb3 K2 53.79(3) 1_545 2_655
F14 Nb3 K5 67.8(2) 1_545 .
F14 Nb3 K6 43.5(2) 1_545 1_545
O3 Nb3 K1 75.85(18) . .
O3 Nb3 K1 75.85(18) . 3_655
O3 Nb3 K2 126.24(3) . 4_455
O3 Nb3 K2 126.24(3) . 2_655
O3 Nb3 K5 113.7(4) . .
O3 Nb3 K6 135.0(4) . 1_545
O3 Nb3 F2 100.9(3) . 3_655
O3 Nb3 F2 100.9(3) . .
O3 Nb3 F13 99.6(3) . 2_655
O3 Nb3 F13 99.6(3) . 4_455
O3 Nb3 F14 178.5(4) . 1_545
K2 Nb4 K2 112.66(5) 2_665 4_465
K2 Nb4 K4 152.21(5) 4_465 2_664
K2 Nb4 K4 75.74(4) 2_665 2_664
K2 Nb4 K4 152.21(5) 2_665 4_464
K2 Nb4 K4 75.74(4) 4_465 4_464
K2 Nb4 K5 76.83(4) 4_465 1_565
K2 Nb4 K5 76.83(4) 2_665 1_565
K2 Nb4 K6 67.47(3) 2_665 .
K2 Nb4 K6 67.47(3) 4_465 .
K4 Nb4 K4 85.60(7) 4_464 2_664
K4 Nb4 K5 79.74(5) 4_464 1_565
K4 Nb4 K5 79.74(5) 2_664 1_565
K6 Nb4 K4 136.61(4) . 2_664
K6 Nb4 K4 136.61(4) . 4_464
K6 Nb4 K5 112.01(7) . 1_565
F1 Nb4 K2 48.62(16) 3_655 4_465
F1 Nb4 K2 119.06(15) . 4_465
F1 Nb4 K2 48.62(16) . 2_665
F1 Nb4 K2 119.06(15) 3_655 2_665
F1 Nb4 K4 45.66(14) 3_655 4_464
F1 Nb4 K4 103.73(17) . 4_464
F1 Nb4 K4 103.73(17) 3_655 2_664
F1 Nb4 K4 45.66(14) . 2_664
F1 Nb4 K5 44.78(15) 3_655 1_565
F1 Nb4 K5 44.78(15) . 1_565
F1 Nb4 K6 113.70(16) . .
F1 Nb4 K6 113.70(16) 3_655 .
F1 Nb4 F1 87.1(3) 3_655 .
F1 Nb4 F3 161.7(2) . 3_655
F1 Nb4 F3 161.7(2) 3_655 .
F1 Nb4 F3 87.4(2) . .
F1 Nb4 F3 87.4(2) 3_655 3_655
F1 Nb4 F14 82.2(2) . .
F1 Nb4 F14 82.2(2) 3_655 .
F3 Nb4 K2 120.91(17) 3_655 2_665
F3 Nb4 K2 46.55(14) . 2_665
F3 Nb4 K2 46.55(14) 3_655 4_465
F3 Nb4 K2 120.91(17) . 4_465
F3 Nb4 K4 84.64(17) 3_655 4_464
F3 Nb4 K4 84.64(17) . 2_664
F3 Nb4 K4 152.55(15) 3_655 2_664
F3 Nb4 K4 152.55(15) . 4_464
F3 Nb4 K5 123.37(14) 3_655 1_565
F3 Nb4 K5 123.37(14) . 1_565
F3 Nb4 K6 53.44(17) . .
F3 Nb4 K6 53.44(17) 3_655 .
F3 Nb4 F3 92.4(3) . 3_655
F3 Nb4 F14 79.7(2) 3_655 .
F3 Nb4 F14 79.7(2) . .
F14 Nb4 K2 56.35(3) . 2_665
F14 Nb4 K2 56.35(3) . 4_465
F14 Nb4 K4 126.13(11) . 4_464
F14 Nb4 K4 126.13(11) . 2_664
F14 Nb4 K5 67.53(19) . 1_565
F14 Nb4 K6 44.48(19) . .
O4 Nb4 K2 123.67(3) . 4_465
O4 Nb4 K2 123.67(3) . 2_665
O4 Nb4 K4 54.52(18) . 2_664
O4 Nb4 K4 54.52(18) . 4_464
O4 Nb4 K5 113.7(3) . 1_565
O4 Nb4 K6 134.3(3) . .
O4 Nb4 F1 98.7(3) . .
O4 Nb4 F1 98.7(3) . 3_655
O4 Nb4 F3 99.4(3) . .
O4 Nb4 F3 99.4(3) . 3_655
O4 Nb4 F14 178.8(4) . .
Nb1 K1 Nb2 69.58(3) . .
Nb1 K1 K2 70.29(4) . 2_655
Nb2 K1 K2 128.01(4) . 2_655
F2 K1 Nb1 81.65(13) . .
F2 K1 Nb2 147.40(14) . .
F2 K1 K2 49.04(13) . 2_655
F2 K1 F3 75.36(17) . .
F2 K1 F4 67.47(17) . .
F2 K1 F6 135.10(18) . .
F2 K1 F7 80.22(18) . .
F2 K1 F9 117.01(17) . .
F2 K1 F10 74.96(17) . 2_655
F2 K1 F11 160.78(16) . .
F3 K1 Nb1 113.92(14) . .
F3 K1 Nb2 102.10(12) . .
F3 K1 K2 123.82(12) . 2_655
F3 K1 F4 83.42(17) . .
F3 K1 F6 73.20(15) . .
F3 K1 F7 128.87(16) . .
F3 K1 F9 117.60(17) . .
F3 K1 F10 136.63(16) . 2_655
F3 K1 F11 121.95(14) . .
F4 K1 Nb1 30.95(10) . .
F4 K1 Nb2 79.94(11) . .
F4 K1 K2 82.35(11) . 2_655
F4 K1 F9 55.11(14) . .
F4 K1 F11 104.03(15) . .
F6 K1 Nb1 82.71(12) . .
F6 K1 Nb2 28.92(10) . .
F6 K1 K2 152.10(12) . 2_655
F6 K1 F4 77.76(16) . .
F6 K1 F9 55.51(14) . .
F6 K1 F10 108.51(14) . 2_655
F6 K1 F11 53.63(15) . .
F7 K1 Nb1 105.87(12) . .
F7 K1 Nb2 121.53(13) . .
F7 K1 K2 44.93(11) . 2_655
F7 K1 F4 126.49(15) . .
F7 K1 F6 144.66(17) . .
F7 K1 F9 113.49(17) . .
F7 K1 F10 75.32(15) . 2_655
F7 K1 F11 92.70(16) . .
F8 K1 Nb1 143.62(13) . .
F8 K1 Nb2 79.06(12) . .
F8 K1 K2 119.96(14) . 2_655
F8 K1 F2 132.80(17) . .
F8 K1 F3 89.86(19) . .
F8 K1 F4 156.06(17) . .
F8 K1 F6 78.30(17) . .
F8 K1 F7 75.03(16) . .
F8 K1 F9 109.63(16) . .
F8 K1 F10 133.44(19) . 2_655
F8 K1 F11 60.57(15) . .
F9 K1 Nb1 35.54(9) . .
F9 K1 Nb2 34.88(9) . .
F9 K1 K2 96.95(10) . 2_655
F9 K1 F11 49.68(13) . .
F10 K1 Nb1 30.58(10) 2_655 .
F10 K1 Nb2 86.90(11) 2_655 .
F10 K1 K2 43.62(11) 2_655 2_655
F10 K1 F4 56.17(15) 2_655 .
F10 K1 F9 53.57(13) 2_655 .
F10 K1 F11 85.98(15) 2_655 .
F11 K1 Nb1 83.18(10) . .
F11 K1 Nb2 29.86(9) . .
F11 K1 K2 114.21(10) . 2_655
F1 K2 Nb4 30.19(9) 2_664 2_664
F1 K2 F2 67.23(15) 2_664 2_654
F1 K2 F5 138.84(13) 2_664 .
F1 K2 F8 123.85(13) 2_664 2_664
F1 K2 F13 101.99(15) 2_664 .
F1 K2 F14 53.51(17) 2_664 2_664
F2 K2 Nb4 76.06(12) 2_654 2_664
F2 K2 F8 159.73(14) 2_654 2_664
F2 K2 F13 53.84(15) 2_654 .
F2 K2 F14 52.54(16) 2_654 2_664
F3 K2 Nb4 30.34(11) 2_664 2_664
F3 K2 F1 56.28(15) 2_664 2_664
F3 K2 F2 103.18(15) 2_664 2_654
F3 K2 F5 133.33(15) 2_664 .
F3 K2 F8 75.28(15) 2_664 2_664
F3 K2 F13 91.16(16) 2_664 .
F3 K2 F14 52.92(16) 2_664 2_664
F5 K2 Nb4 156.19(10) . 2_664
F5 K2 F2 123.48(15) . 2_654
F5 K2 F8 61.52(14) . 2_664
F5 K2 F13 115.97(15) . .
F5 K2 F14 167.07(17) . 2_664
F6 K2 Nb4 81.13(12) 2_664 2_664
F6 K2 F1 71.05(16) 2_664 2_664
F6 K2 F2 130.60(17) 2_664 2_654
F6 K2 F3 73.01(16) 2_664 2_664
F6 K2 F5 75.56(15) 2_664 .
F6 K2 F7 129.54(18) 2_664 2_654
F6 K2 F8 68.87(16) 2_664 2_664
F6 K2 F10 72.79(14) 2_664 .
F6 K2 F12 112.87(18) 2_664 .
F6 K2 F13 164.06(17) 2_664 .
F6 K2 F14 116.74(18) 2_664 2_664
F7 K2 Nb4 147.85(13) 2_654 2_664
F7 K2 F1 139.84(16) 2_654 2_664
F7 K2 F2 75.51(17) 2_654 2_654
F7 K2 F3 151.92(15) 2_654 2_664
F7 K2 F5 55.93(15) 2_654 .
F7 K2 F8 96.24(14) 2_654 2_664
F7 K2 F13 65.03(17) 2_654 .
F7 K2 F14 112.87(18) 2_654 2_664
F8 K2 Nb4 105.45(10) 2_664 2_664
F10 K2 Nb4 106.85(13) . 2_664
F10 K2 F1 76.67(15) . 2_664
F10 K2 F2 72.91(16) . 2_654
F10 K2 F3 128.46(15) . 2_664
F10 K2 F5 70.91(16) . .
F10 K2 F7 78.61(18) . 2_654
F10 K2 F8 124.28(16) . 2_664
F10 K2 F12 164.83(19) . .
F10 K2 F13 120.42(16) . .
F10 K2 F14 115.28(19) . 2_664
F12 K2 Nb4 88.13(12) . 2_664
F12 K2 F1 118.32(16) . 2_664
F12 K2 F2 109.54(16) . 2_654
F12 K2 F3 66.26(17) . 2_664
F12 K2 F5 96.37(16) . .
F12 K2 F7 87.45(18) . 2_654
F12 K2 F8 50.91(15) . 2_664
F12 K2 F13 56.94(14) . .
F12 K2 F14 75.58(18) . 2_664
F13 K2 Nb4 86.06(11) . 2_664
F13 K2 F8 105.90(14) . 2_664
F13 K2 F14 51.17(17) . 2_664
F14 K2 Nb4 35.61(13) 2_664 2_664
F14 K2 F8 117.52(16) 2_664 2_664
F5 K3 Nb1 30.16(9) 2_655 2_655
F5 K3 F7 108.50(14) 2_655 2_654
F5 K3 F12 159.75(15) 2_655 .
F5 K3 Br2 111.37(13) 2_655 2_664
F5 K3 Br1 83.11(16) 2_655 2_664
F7 K3 Nb1 131.42(12) 2_654 2_655
F7 K3 F12 72.69(14) 2_654 .
F7 K3 Br2 138.97(12) 2_654 2_664
F7 K3 Br1 132.05(15) 2_654 2_664
F9 K3 Nb1 108.51(11) . 2_655
F9 K3 F5 113.33(15) . 2_655
F9 K3 F7 53.58(14) . 2_654
F9 K3 F10 52.30(13) . 2_655
F9 K3 F12 50.25(13) . .
F9 K3 O2 105.58(16) . .
F9 K3 Br2 115.62(13) . 2_664
F9 K3 Br1 161.13(19) . 2_664
F10 K3 Nb1 78.16(11) 2_655 2_655
F10 K3 F5 65.71(14) 2_655 2_655
F10 K3 F7 54.83(15) 2_655 2_654
F10 K3 F12 101.78(14) 2_655 .
F10 K3 Br2 156.54(13) 2_655 2_664
F10 K3 Br1 146.46(18) 2_655 2_664
F11 K3 Nb1 83.91(12) . 2_655
F11 K3 F5 110.60(16) . 2_655
F11 K3 F7 105.39(15) . 2_654
F11 K3 F9 53.18(15) . .
F11 K3 F10 89.76(16) . 2_655
F11 K3 F12 51.43(14) . .
F11 K3 O2 64.66(16) . .
F11 K3 Br2 69.07(15) . 2_664
F11 K3 Br1 113.7(2) . 2_664
F12 K3 Nb1 135.23(11) . 2_655
F12 K3 Br2 73.35(12) . 2_664
F13 K3 Nb1 159.59(15) . 2_655
F13 K3 F5 145.95(16) . 2_655
F13 K3 F7 65.79(17) . 2_654
F13 K3 F9 90.67(17) . .
F13 K3 F10 120.51(18) . 2_655
F13 K3 F11 103.07(17) . .
F13 K3 F12 53.76(14) . .
F13 K3 O1 88.82(19) . 1_545
F13 K3 O2 142.8(2) . .
F13 K3 Br2 75.78(14) . 2_664
F13 K3 Br1 78.86(15) . 2_664
O1 K3 Nb1 90.35(14) 1_545 2_655
O1 K3 F5 60.55(16) 1_545 2_655
O1 K3 F7 64.85(16) 1_545 2_654
O1 K3 F9 111.80(17) 1_545 .
O1 K3 F10 70.51(17) 1_545 2_655
O1 K3 F11 160.2(2) 1_545 .
O1 K3 F12 132.49(17) 1_545 .
O1 K3 O2 114.34(19) 1_545 .
O1 K3 Br2 129.95(18) 1_545 2_664
O1 K3 Br1 83.9(2) 1_545 2_664
O2 K3 Nb1 25.78(11) . 2_655
O2 K3 F5 55.59(15) . 2_655
O2 K3 F7 149.62(17) . 2_654
O2 K3 F10 95.36(16) . 2_655
O2 K3 F12 113.02(16) . .
O2 K3 Br2 66.99(12) . 2_664
O2 K3 Br1 75.39(15) . 2_664
Br2 K3 Nb1 89.27(6) 2_664 2_655
Br1 K3 Nb1 80.77(8) 2_664 2_655
Br1 K3 F12 111.55(17) 2_664 .
Br1 K3 Br2 46.75(15) 2_664 2_664
Nb4 K4 Nb2 106.26(5) 2_665 2_665
F1 K4 Nb2 95.26(13) 2_665 2_665
F1 K4 Nb4 29.33(10) 2_665 2_665
F1 K4 F4 100.42(15) 2_665 2_665
F1 K4 F5 152.49(15) 2_665 2_665
F1 K4 F6 67.99(15) 2_665 2_665
F1 K4 O4 55.35(19) 2_665 2_665
F1 K4 Br2 77.86(13) 2_665 2_664
F1 K4 Br3 102.26(16) 2_665 2_664
F4 K4 Nb2 79.34(12) 2_665 2_665
F4 K4 Nb4 76.05(11) 2_665 2_665
F4 K4 F5 53.48(14) 2_665 2_665
F4 K4 F6 75.11(15) 2_665 2_665
F4 K4 O4 61.01(18) 2_665 2_665
F4 K4 Br2 126.49(15) 2_665 2_664
F4 K4 Br3 86.3(2) 2_665 2_664
F5 K4 Nb2 73.22(11) 2_665 2_665
F5 K4 Nb4 129.11(10) 2_665 2_665
F5 K4 O4 108.43(19) 2_665 2_665
F5 K4 Br2 122.93(14) 2_665 2_664
F5 K4 Br3 86.06(18) 2_665 2_664
F6 K4 Nb2 29.30(10) 2_665 2_665
F6 K4 Nb4 77.15(11) 2_665 2_665
F6 K4 F5 94.02(15) 2_665 2_665
F6 K4 O4 94.57(19) 2_665 2_665
F6 K4 Br2 143.01(14) 2_665 2_664
F6 K4 Br3 156.54(17) 2_665 2_664
F8 K4 Nb2 28.04(11) . 2_665
F8 K4 Nb4 132.60(14) . 2_665
F8 K4 F1 114.14(18) . 2_665
F8 K4 F4 96.16(16) . 2_665
F8 K4 F5 66.35(16) . 2_665
F8 K4 F6 55.93(15) . 2_665
F8 K4 O2 75.68(18) . .
F8 K4 O4 148.0(2) . 2_665
F8 K4 Br2 133.95(14) . 2_664
F8 K4 Br3 142.28(16) . 2_664
F11 K4 Nb2 95.30(15) . 2_665
F11 K4 Nb4 151.82(14) . 2_665
F11 K4 F1 132.79(16) . 2_665
F11 K4 F4 126.74(16) . 2_665
F11 K4 F5 74.07(15) . 2_665
F11 K4 F6 121.49(19) . 2_665
F11 K4 F8 67.26(18) . .
F11 K4 O2 69.85(18) . .
F11 K4 O4 143.9(2) . 2_665
F11 K4 Br2 72.79(14) . 2_664
F11 K4 Br3 81.13(16) . 2_664
O2 K4 Nb2 84.49(14) . 2_665
O2 K4 Nb4 93.98(14) . 2_665
O2 K4 F1 65.61(16) . 2_665
O2 K4 F4 157.6(2) . 2_665
O2 K4 F5 135.21(18) . 2_665
O2 K4 F6 83.20(18) . 2_665
O2 K4 O4 116.4(2) . 2_665
O2 K4 Br2 69.70(17) . 2_664
O2 K4 Br3 113.0(2) . 2_664
O4 K4 Nb2 120.30(17) 2_665 2_665
O4 K4 Nb4 26.70(16) 2_665 2_665
O4 K4 Br2 76.57(17) 2_665 2_664
O4 K4 Br3 63.44(18) 2_665 2_664
Br2 K4 Nb2 153.92(10) 2_664 2_665
Br2 K4 Nb4 80.05(5) 2_664 2_665
Br3 K4 Nb2 159.12(17) 2_664 2_665
Br3 K4 Nb4 84.61(8) 2_664 2_665
Br3 K4 Br2 43.99(17) 2_664 2_664
Nb1 K5 Nb1 156.59(10) . 3_655
Nb3 K5 Nb1 101.71(5) . .
Nb3 K5 Nb1 101.71(5) . 3_655
Nb3 K5 Nb4 67.19(6) . 1_545
Nb4 K5 Nb1 94.62(4) 1_545 3_655
Nb4 K5 Nb1 94.62(4) 1_545 .
F1 K5 Nb1 66.58(10) 1_545 .
F1 K5 Nb1 120.21(12) 3_645 .
F1 K5 Nb1 120.21(12) 1_545 3_655
F1 K5 Nb1 66.58(10) 3_645 3_655
F1 K5 Nb3 75.41(12) 1_545 .
F1 K5 Nb3 75.41(12) 3_645 .
F1 K5 Nb4 28.04(10) 1_545 1_545
F1 K5 Nb4 28.04(10) 3_645 1_545
F1 K5 F1 54.8(2) 3_645 1_545
F1 K5 Br1 108.4(2) 1_545 1_544
F1 K5 Br1 108.4(2) 3_645 1_544
F2 K5 Nb1 129.82(14) . 3_655
F2 K5 Nb1 73.50(11) 3_655 3_655
F2 K5 Nb1 73.50(11) . .
F2 K5 Nb1 129.82(14) 3_655 .
F2 K5 Nb3 28.51(11) 3_655 .
F2 K5 Nb3 28.51(11) . .
F2 K5 Nb4 74.00(12) 3_655 1_545
F2 K5 Nb4 74.01(12) . 1_545
F2 K5 F1 93.20(16) 3_655 1_545
F2 K5 F1 67.77(16) . 1_545
F2 K5 F1 67.77(16) 3_655 3_645
F2 K5 F1 93.20(16) . 3_645
F2 K5 F2 56.3(2) 3_655 .
F2 K5 Br1 150.57(12) 3_655 1_544
F2 K5 Br1 150.57(12) . 1_544
F4 K5 Nb1 151.48(14) . 3_655
F4 K5 Nb1 25.07(10) 3_655 3_655
F4 K5 Nb1 25.07(10) . .
F4 K5 Nb1 151.48(14) 3_655 .
F4 K5 Nb3 93.60(13) 3_655 .
F4 K5 Nb3 93.60(13) . .
F4 K5 Nb4 113.56(11) 3_655 1_545
F4 K5 Nb4 113.56(11) . 1_545
F4 K5 F1 86.76(15) 3_655 3_645
F4 K5 F1 141.40(15) . 3_645
F4 K5 F1 86.76(15) . 1_545
F4 K5 F1 141.40(15) 3_655 1_545
F4 K5 F2 66.19(15) 3_655 3_655
F4 K5 F2 66.19(15) . .
F4 K5 F2 117.16(18) 3_655 .
F4 K5 F2 117.16(18) . 3_655
F4 K5 F4 131.3(2) 3_655 .
F4 K5 O4 66.18(11) . .
F4 K5 O4 66.18(11) 3_655 .
F4 K5 Br1 84.65(15) 3_655 1_544
F4 K5 Br1 84.65(15) . 1_544
O4 K5 Nb1 90.42(6) . .
O4 K5 Nb1 90.42(6) . 3_655
O4 K5 Nb3 87.4(2) . .
O4 K5 Nb4 154.6(2) . 1_545
O4 K5 F1 147.04(17) . 1_545
O4 K5 F1 147.04(17) . 3_645
O4 K5 F2 83.6(2) . 3_655
O4 K5 F2 83.6(2) . .
O4 K5 Br1 88.3(3) . 1_544
Br1 K5 Nb1 78.32(5) 1_544 3_655
Br1 K5 Nb1 78.32(5) 1_544 .
Br1 K5 Nb3 175.69(19) 1_544 .
Br1 K5 Nb4 117.12(19) 1_544 1_545
Nb4 K6 Nb3 69.53(5) . 1_565
F3 K6 Nb3 84.97(10) 3_655 1_565
F3 K6 Nb3 84.97(10) . 1_565
F3 K6 Nb4 31.04(11) 3_655 .
F3 K6 Nb4 31.04(11) . .
F3 K6 F3 55.2(2) . 3_655
F3 K6 F13 109.67(16) 3_655 2_665
F3 K6 F13 85.99(15) . 2_665
F3 K6 F13 109.67(16) . 4_465
F3 K6 F13 85.99(15) 3_655 4_465
F3 K6 Br2 151.38(11) 3_655 .
F3 K6 Br2 151.38(11) . .
F3 K6 Br3 134.90(17) 3_655 .
F3 K6 Br3 134.90(17) . .
F12 K6 Nb3 84.31(13) 4_465 1_565
F12 K6 Nb3 84.31(13) 2_665 1_565
F12 K6 Nb4 90.54(15) 4_465 .
F12 K6 Nb4 90.54(15) 2_665 .
F12 K6 F3 119.6(2) 4_465 .
F12 K6 F3 64.68(17) 2_665 .
F12 K6 F3 64.68(17) 4_465 3_655
F12 K6 F3 119.6(2) 2_665 3_655
F12 K6 F12 167.4(3) 2_665 4_465
F12 K6 F13 109.83(17) 2_665 4_465
F12 K6 F13 57.77(15) 2_665 2_665
F12 K6 F13 109.83(17) 4_465 2_665
F12 K6 F13 57.77(15) 4_465 4_465
F12 K6 F14 86.86(14) 4_465 .
F12 K6 F14 86.86(14) 2_665 .
F12 K6 O3 96.26(13) 4_465 .
F12 K6 O3 96.26(13) 2_665 .
F12 K6 Br2 87.08(15) 2_665 .
F12 K6 Br2 87.08(15) 4_465 .
F12 K6 Br3 91.89(14) 4_465 .
F12 K6 Br3 91.89(14) 2_665 .
F13 K6 Nb3 29.93(9) 2_665 1_565
F13 K6 Nb3 29.93(9) 4_465 1_565
F13 K6 Nb4 85.37(12) 4_465 .
F13 K6 Nb4 85.37(12) 2_665 .
F13 K6 F13 52.07(19) 2_665 4_465
F13 K6 Br2 74.29(15) 4_465 .
F13 K6 Br2 74.29(15) 2_665 .
F13 K6 Br3 114.57(19) 2_665 .
F13 K6 Br3 114.57(19) 4_465 .
F14 K6 Nb3 34.65(15) . 1_565
F14 K6 Nb4 34.88(15) . .
F14 K6 F3 55.01(15) . .
F14 K6 F3 55.01(15) . 3_655
F14 K6 F13 54.69(16) . 4_465
F14 K6 F13 54.69(16) . 2_665
F14 K6 Br2 122.42(19) . .
F14 K6 Br3 167.5(2) . .
O3 K6 Nb3 147.9(3) . 1_565
O3 K6 Nb4 78.3(2) . .
O3 K6 F3 66.8(2) . .
O3 K6 F3 66.8(2) . 3_655
O3 K6 F13 149.33(17) . 2_665
O3 K6 F13 149.33(17) . 4_465
O3 K6 F14 113.2(3) . .
O3 K6 Br2 124.3(3) . .
O3 K6 Br3 79.2(3) . .
Br2 K6 Nb3 87.77(11) . 1_565
Br2 K6 Nb4 157.30(13) . .
Br3 K6 Nb3 132.88(18) . 1_565
Br3 K6 Nb4 157.59(19) . .
Br3 K6 Br2 45.11(17) . .
Nb4 F1 K2 101.2(2) . 2_665
Nb4 F1 K4 105.01(19) . 2_664
Nb4 F1 K5 107.2(2) . 1_565
K2 F1 K5 111.76(16) 2_665 1_565
K4 F1 K2 109.30(18) 2_664 2_665
K4 F1 K5 120.39(19) 2_664 1_565
Nb3 F2 K1 130.2(3) . .
Nb3 F2 K2 104.0(2) . 2_655
Nb3 F2 K5 106.6(2) . .
K1 F2 K2 88.35(18) . 2_655
K1 F2 K5 113.6(2) . .
K5 F2 K2 110.84(19) . 2_655
Nb4 F3 K1 140.2(3) . .
Nb4 F3 K2 103.11(18) . 2_665
Nb4 F3 K6 95.5(2) . .
K1 F3 K2 91.43(17) . 2_665
K1 F3 K6 121.4(2) . .
K2 F3 K6 91.27(16) 2_665 .
Nb1 F4 K1 99.7(2) . .
Nb1 F4 K4 109.7(2) . 2_664
Nb1 F4 K5 118.5(2) . .
K4 F4 K1 101.18(17) 2_664 .
K5 F4 K1 110.20(19) . .
K5 F4 K4 115.04(18) . 2_664
Nb1 F5 K2 101.9(2) . .
Nb1 F5 K3 98.43(18) . 2_654
Nb1 F5 K4 103.1(2) . 2_664
K2 F5 K3 107.83(17) . 2_654
K2 F5 K4 116.24(17) . 2_664
K3 F5 K4 124.77(19) 2_654 2_664
Nb2 F6 K1 107.1(2) . .
Nb2 F6 K2 136.6(3) . 2_665
Nb2 F6 K4 102.4(2) . 2_664
K1 F6 K4 101.63(17) . 2_664
K2 F6 K1 92.25(17) 2_665 .
K2 F6 K4 111.27(18) 2_665 2_664
Nb1 F7 K1 130.1(3) 2_655 .
Nb1 F7 K2 108.3(2) 2_655 2_655
Nb1 F7 K3 97.6(2) 2_655 2_655
K1 F7 K3 125.6(2) . 2_655
K2 F7 K1 89.63(17) 2_655 .
K2 F7 K3 99.62(17) 2_655 2_655
Nb2 F8 K1 124.5(2) 2_665 .
Nb2 F8 K2 96.1(2) 2_665 2_665
Nb2 F8 K4 110.3(2) 2_665 .
K1 F8 K2 82.50(16) . 2_665
K1 F8 K4 120.6(2) . .
K4 F8 K2 114.66(18) . 2_665
Nb1 F9 Nb2 161.0(3) . .
Nb1 F9 K1 93.49(16) . .
Nb1 F9 K3 96.77(17) . .
Nb2 F9 K1 96.02(17) . .
Nb2 F9 K3 99.25(18) . .
K3 F9 K1 92.20(15) . .
Nb1 F10 K1 101.09(18) 2_654 2_654
Nb1 F10 K2 143.4(3) 2_654 .
Nb1 F10 K3 99.6(2) 2_654 2_654
K1 F10 K3 91.64(15) 2_654 2_654
K2 F10 K1 89.09(16) . 2_654
K2 F10 K3 115.29(19) . 2_654
Nb2 F11 K1 93.8(2) . .
Nb2 F11 K3 108.5(2) . .
Nb2 F11 K4 136.8(2) . .
K3 F11 K1 87.25(15) . .
K4 F11 K1 105.79(19) . .
K4 F11 K3 110.52(19) . .
Nb2 F12 K2 117.3(2) . .
Nb2 F12 K3 93.0(2) . .
Nb2 F12 K6 133.9(3) . 2_664
K2 F12 K3 94.19(16) . .
K6 F12 K2 105.0(2) 2_664 .
K6 F12 K3 101.65(18) 2_664 .
Nb3 F13 K2 101.7(2) 2_654 .
Nb3 F13 K3 144.6(3) 2_654 .
Nb3 F13 K6 97.8(2) 2_654 2_664
K2 F13 K6 87.37(14) . 2_664
K3 F13 K2 103.97(18) . .
K3 F13 K6 107.28(18) . 2_664
Nb3 F14 K2 91.35(12) 1_565 4_465
Nb3 F14 K2 91.35(12) 1_565 2_665
Nb3 F14 K6 101.9(3) 1_565 .
Nb4 F14 Nb3 157.5(4) . 1_565
Nb4 F14 K2 88.04(13) . 2_665
Nb4 F14 K2 88.04(13) . 4_465
Nb4 F14 K6 100.6(2) . .
K2 F14 K2 175.4(3) 4_465 2_665
K6 F14 K2 91.54(14) . 2_665
K6 F14 K2 91.54(14) . 4_465
Nb2 O1 K3 159.5(4) . 1_565
Nb1 O2 K3 106.2(3) 2_655 .
Nb1 O2 K4 143.5(4) 2_655 .
K4 O2 K3 103.9(2) . .
Nb3 O3 K6 167.2(6) . .
Nb4 O4 K4 98.8(2) . 2_664
Nb4 O4 K4 98.8(2) . 4_464
Nb4 O4 K5 139.1(5) . .
K4 O4 K4 111.1(3) 4_464 2_664
K5 O4 K4 104.0(2) . 2_664
K5 O4 K4 104.0(2) . 4_464
K3 Br2 K3 106.71(15) 2_665 4_465
K4 Br2 K3 78.73(5) 2_665 2_665
K4 Br2 K3 170.18(8) 4_465 2_665
K4 Br2 K3 170.18(8) 2_665 4_465
K4 Br2 K3 78.73(5) 4_465 4_465
K4 Br2 K4 94.75(13) 2_665 4_465
K6 Br2 K3 81.59(6) . 2_665
K6 Br2 K3 81.59(6) . 4_465
K6 Br2 K4 107.55(12) . 2_665
K6 Br2 K4 107.55(12) . 4_465
Br1 Br2 K3 60.84(10) . 4_465
Br1 Br2 K3 60.84(10) . 2_665
Br1 Br2 K4 117.20(11) . 4_465
Br1 Br2 K4 117.20(11) . 2_665
Br1 Br2 K6 111.10(15) . .
Br3 Br2 K3 118.10(10) . 4_465
Br3 Br2 K3 118.10(10) . 2_665
Br3 Br2 K4 64.28(11) . 4_465
Br3 Br2 K4 64.28(11) . 2_665
Br3 Br2 K6 66.29(15) . .
Br3 Br2 Br1 177.39(14) . .
K3 Br1 K3 122.3(2) 4_465 2_665
K5 Br1 K3 109.78(12) 1_566 4_465
K5 Br1 K3 109.78(12) 1_566 2_665
Br2 Br1 K3 72.41(17) . 4_465
Br2 Br1 K3 72.41(17) . 2_665
Br2 Br1 K5 83.29(19) . 1_566
Br3 Br1 K3 107.67(18) 1_565 2_665
Br3 Br1 K3 107.67(18) 1_565 4_465
Br3 Br1 K5 96.5(2) 1_565 1_566
Br3 Br1 Br2 179.8(2) 1_565 .
K4 Br3 K4 101.70(18) 2_665 4_465
K6 Br3 K4 113.3(2) . 2_665
K6 Br3 K4 113.3(2) . 4_465
Br2 Br3 K4 71.72(18) . 2_665
Br2 Br3 K4 71.72(18) . 4_465
Br2 Br3 K6 68.60(19) . .
Br1 Br3 K4 106.9(2) 1_545 4_465
Br1 Br3 K4 106.9(2) 1_545 2_665
Br1 Br3 K6 113.8(3) 1_545 .
Br1 Br3 Br2 177.6(2) 1_545 .

loop_
_geom_bond_atom_site_label_1
_geom_bond_atom_site_label_2
_geom_bond_distance
_geom_bond_site_symmetry_2
Nb1 F4 1.957(5) .
Nb1 F5 1.935(5) .
Nb1 F7 1.941(5) 2_654
Nb1 F9 2.184(4) .
Nb1 F10 1.945(5) 2_655
Nb1 O2 1.726(6) 2_654
Nb2 F6 1.944(5) .
Nb2 F8 1.944(5) 2_664
Nb2 F9 2.209(4) .
Nb2 F11 1.917(5) .
Nb2 F12 1.939(5) .
Nb2 O1 1.697(6) .
Nb3 F2 1.949(5) .
Nb3 F2 1.949(5) 3_655
Nb3 F13 1.931(5) 2_655
Nb3 F13 1.931(5) 4_455
Nb3 F14 2.227(7) 1_545
Nb3 O3 1.722(8) .
Nb4 F1 1.935(5) 3_655
Nb4 F1 1.935(5) .
Nb4 F3 1.958(6) .
Nb4 F3 1.958(6) 3_655
Nb4 F14 2.199(7) .
Nb4 O4 1.735(9) .
K1 F2 2.632(5) .
K1 F3 2.692(5) .
K1 F4 2.889(5) .
K1 F6 2.790(5) .
K1 F7 2.769(6) .
K1 F8 2.626(6) .
K1 F9 2.920(5) .
K1 F10 2.855(5) 2_655
K1 F11 3.205(6) .
K2 F1 2.888(6) 2_664
K2 F2 2.935(6) 2_654
K2 F3 2.814(5) 2_664
K2 F5 2.927(6) .
K2 F6 2.678(5) 2_664
K2 F7 2.744(5) 2_654
K2 F8 3.304(6) 2_664
K2 F10 2.681(5) .
K2 F12 2.727(6) .
K2 F13 3.015(6) .
K2 F14 3.145(2) 2_664
K3 F5 3.011(6) 2_655
K3 F7 3.062(6) 2_654
K3 F9 2.906(6) .
K3 F10 2.997(6) 2_655
K3 F11 2.870(5) .
K3 F12 3.310(6) .
K3 F13 2.612(6) .
K3 O1 2.721(6) 1_545
K3 O2 2.948(7) .
K3 Br2 3.610(4) 2_664
K3 Br1 3.307(4) 2_664
K4 F1 2.825(5) 2_665
K4 F4 2.885(5) 2_665
K4 F5 3.082(5) 2_665
K4 F6 2.963(6) 2_665
K4 F8 2.749(6) .
K4 F11 2.634(6) .
K4 O2 2.797(6) .
K4 O4 3.144(6) 2_665
K4 Br2 3.524(4) 2_664
K4 Br3 3.343(4) 2_664
K5 F1 2.899(5) 3_645
K5 F1 2.899(5) 1_545
K5 F2 2.884(7) .
K5 F2 2.883(7) 3_655
K5 F4 2.740(6) 3_655
K5 F4 2.740(6) .
K5 O4 2.876(9) .
K5 Br1 3.193(5) 1_544
K6 F3 3.050(6) .
K6 F3 3.050(6) 3_655
K6 F12 2.559(5) 2_665
K6 F12 2.559(5) 4_465
K6 F13 3.059(6) 4_465
K6 F13 3.059(6) 2_665
K6 F14 2.695(8) .
K6 O3 2.654(8) .
K6 Br2 3.387(4) .
K6 Br3 3.331(6) .
F1 K2 2.888(6) 2_665
F1 K4 2.825(5) 2_664
F1 K5 2.899(5) 1_565
F2 K2 2.935(6) 2_655
F3 K2 2.814(5) 2_665
F4 K4 2.885(5) 2_664
F5 K3 3.011(6) 2_654
F5 K4 3.082(5) 2_664
F6 K2 2.679(5) 2_665
F6 K4 2.963(6) 2_664
F7 Nb1 1.941(5) 2_655
F7 K2 2.744(5) 2_655
F7 K3 3.062(6) 2_655
F8 Nb2 1.944(5) 2_665
F8 K2 3.304(6) 2_665
F10 Nb1 1.945(5) 2_654
F10 K1 2.855(5) 2_654
F10 K3 2.997(6) 2_654
F12 K6 2.559(5) 2_664
F13 Nb3 1.931(5) 2_654
F13 K6 3.059(6) 2_664
F14 Nb3 2.227(7) 1_565
F14 K2 3.144(2) 4_465
F14 K2 3.144(2) 2_665
O1 K3 2.721(6) 1_565
O2 Nb1 1.726(6) 2_655
O4 K4 3.144(6) 2_664
O4 K4 3.144(6) 4_464
Br2 K3 3.610(4) 2_665
Br2 K3 3.610(4) 4_465
Br2 K4 3.524(4) 4_465
Br2 K4 3.524(4) 2_665
Br2 Br1 2.758(9) .
Br2 Br3 2.577(10) .
Br1 K3 3.307(4) 4_465
Br1 K3 3.307(4) 2_665
Br1 K5 3.193(5) 1_566
Br1 Br3 2.425(8) 1_565
Br3 K4 3.343(4) 4_465
Br3 K4 3.343(4) 2_665
Br3 Br1 2.425(8) 1_545

loop_
_geom_torsion_atom_site_label_1
_geom_torsion_atom_site_label_2
_geom_torsion_atom_site_label_3
_geom_torsion_atom_site_label_4
_geom_torsion
_geom_torsion_site_symmetry_1
_geom_torsion_site_symmetry_4
Nb1 K1 F2 Nb3 178.1(4) . .
Nb1 K1 F2 K2 71.10(11) . 2_655
Nb1 K1 F2 K5 -40.98(18) . .
Nb1 K1 F3 Nb4 -0.1(4) . .
Nb1 K1 F3 K2 -112.67(12) . 2_665
Nb1 K1 F3 K6 154.97(14) . .
Nb1 K1 F4 K4 -112.4(3) . 2_664
Nb1 K1 F4 K5 125.4(3) . .
Nb1 K1 F6 Nb2 -60.3(2) . .
Nb1 K1 F6 K2 159.04(15) . 2_665
Nb1 K1 F6 K4 46.78(12) . 2_664
Nb1 K1 F7 Nb1 75.3(3) . 2_655
Nb1 K1 F7 K2 -38.62(16) . 2_655
Nb1 K1 F7 K3 -140.21(17) . 2_655
Nb1 K1 F8 Nb2 -167.57(15) . 2_665
Nb1 K1 F8 K2 100.2(2) . 2_665
Nb1 K1 F8 K4 -14.1(4) . .
Nb1 K1 F9 Nb2 163.5(3) . .
Nb1 K1 F9 K3 -96.92(18) . .
Nb1 K1 F11 Nb2 60.18(15) . .
Nb1 K1 F11 K3 -48.15(10) . .
Nb1 K1 F11 K4 -158.70(15) . .
Nb1 K3 F9 Nb1 -93.91(15) 2_655 .
Nb1 K3 F9 Nb2 96.34(15) 2_655 .
Nb1 K3 F9 K1 -0.12(13) 2_655 .
Nb1 K3 F11 Nb2 -154.6(3) 2_655 .
Nb1 K3 F11 K1 -61.47(9) 2_655 .
Nb1 K3 F11 K4 44.37(19) 2_655 .
Nb1 K3 F12 Nb2 -31.9(3) 2_655 .
Nb1 K3 F12 K2 -149.56(11) 2_655 .
Nb1 K3 F12 K6 104.15(19) 2_655 2_664
Nb1 K3 F13 Nb3 51.7(8) 2_655 2_654
Nb1 K3 F13 K2 -173.1(3) 2_655 .
Nb1 K3 F13 K6 -81.5(4) 2_655 2_664
Nb1 K3 O2 K4 -159.1(4) 2_655 .
Nb1 K5 F2 Nb3 11.0(3) 3_655 .
Nb1 K5 F2 Nb3 -171.4(2) . .
Nb1 K5 F2 K1 -138.82(16) 3_655 .
Nb1 K5 F2 K1 38.73(17) . .
Nb1 K5 F2 K2 123.54(16) 3_655 2_655
Nb1 K5 F2 K2 -58.91(14) . 2_655
Nb1 K5 F4 Nb1 -127.0(3) 3_655 .
Nb1 K5 F4 K1 119.2(3) 3_655 .
Nb1 K5 F4 K1 -113.8(3) . .
Nb1 K5 F4 K4 132.6(4) . 2_664
Nb1 K5 F4 K4 5.6(4) 3_655 2_664
Nb1 K5 O4 Nb4 101.70(5) 3_655 .
Nb1 K5 O4 Nb4 -101.70(5) . .
Nb1 K5 O4 K4 20.1(2) . 2_664
Nb1 K5 O4 K4 -136.5(2) 3_655 2_664
Nb1 K5 O4 K4 -20.1(2) 3_655 4_464
Nb1 K5 O4 K4 136.5(2) . 4_464
Nb2 K1 F2 Nb3 -154.0(2) . .
Nb2 K1 F2 K2 99.0(2) . 2_655
Nb2 K1 F2 K5 -13.1(4) . .
Nb2 K1 F3 Nb4 72.7(4) . .
Nb2 K1 F3 K2 -39.84(15) . 2_665
Nb2 K1 F3 K6 -132.20(16) . .
Nb2 K1 F4 Nb1 66.86(17) . .
Nb2 K1 F4 K4 -45.58(13) . 2_664
Nb2 K1 F4 K5 -167.75(16) . .
Nb2 K1 F6 K2 -140.7(3) . 2_665
Nb2 K1 F6 K4 107.1(3) . 2_664
Nb2 K1 F7 Nb1 -0.2(4) . 2_655
Nb2 K1 F7 K2 -114.08(12) . 2_655
Nb2 K1 F7 K3 144.34(15) . 2_655
Nb2 K1 F8 Nb2 161.9(3) . 2_665
Nb2 K1 F8 K2 69.68(8) . 2_665
Nb2 K1 F8 K4 -44.6(2) . .
Nb2 K1 F9 Nb1 -163.5(3) . .
Nb2 K1 F9 K3 99.55(19) . .
Nb2 K1 F11 K3 -108.3(2) . .
Nb2 K1 F11 K4 141.1(3) . .
Nb2 K4 F8 K1 -156.9(4) 2_665 .
Nb2 K4 F8 K2 107.1(3) 2_665 2_665
Nb2 K4 F11 Nb2 97.7(4) 2_665 .
Nb2 K4 F11 K1 -15.98(14) 2_665 .
Nb2 K4 F11 K3 -109.00(19) 2_665 .
Nb2 K4 O2 Nb1 -22.1(5) 2_665 2_655
Nb2 K4 O2 K3 122.82(17) 2_665 .
Nb3 K5 F2 K1 -149.8(4) . .
Nb3 K5 F2 K2 112.5(3) . 2_655
Nb3 K5 F4 Nb1 110.2(2) . .
Nb3 K5 F4 K1 -3.61(15) . .
Nb3 K5 F4 K4 -117.19(17) . 2_664
Nb3 K5 O4 Nb4 0.0 . .
Nb3 K5 O4 K4 -121.8(2) . 4_464
Nb3 K5 O4 K4 121.8(2) . 2_664
Nb3 K6 F3 Nb4 -57.68(14) 1_565 .
Nb3 K6 F3 K1 138.07(19) 1_565 .
Nb3 K6 F3 K2 45.62(11) 1_565 2_665
Nb3 K6 F14 Nb4 180.000(2) 1_565 .
Nb3 K6 F14 K2 91.70(13) 1_565 2_665
Nb3 K6 F14 K2 -91.70(13) 1_565 4_465
Nb3 K6 O3 Nb3 0.000(6) 1_565 .
Nb3 K6 Br2 K3 -54.20(7) 1_565 2_665
Nb3 K6 Br2 K3 54.20(7) 1_565 4_465
Nb3 K6 Br2 K4 129.49(11) 1_565 4_465
Nb3 K6 Br2 K4 -129.49(11) 1_565 2_665
Nb3 K6 Br2 Br1 0.000(2) 1_565 .
Nb3 K6 Br2 Br3 180.000(1) 1_565 .
Nb3 K6 Br3 K4 57.6(2) 1_565 4_465
Nb3 K6 Br3 K4 -57.6(2) 1_565 2_665
Nb3 K6 Br3 Br2 0.000(1) 1_565 .
Nb3 K6 Br3 Br1 180.000(1) 1_565 1_545
Nb4 K2 F5 Nb1 -164.37(14) 2_664 .
Nb4 K2 F5 K3 92.6(3) 2_664 2_654
Nb4 K2 F5 K4 -53.1(4) 2_664 2_664
Nb4 K2 F10 Nb1 1.8(4) 2_664 2_654
Nb4 K2 F10 K1 109.29(12) 2_664 2_654
Nb4 K2 F10 K3 -159.33(13) 2_664 2_654
Nb4 K2 F12 Nb2 135.0(3) 2_664 .
Nb4 K2 F12 K3 -129.44(11) 2_664 .
Nb4 K2 F12 K6 -26.19(17) 2_664 2_664
Nb4 K2 F13 Nb3 -51.76(18) 2_664 2_654
Nb4 K2 F13 K3 152.86(16) 2_664 .
Nb4 K2 F13 K6 45.70(10) 2_664 2_664
Nb4 K4 F8 Nb2 23.5(3) 2_665 2_665
Nb4 K4 F8 K1 -133.45(17) 2_665 .
Nb4 K4 F8 K2 130.55(15) 2_665 2_665
Nb4 K4 F11 Nb2 -122.0(3) 2_665 .
Nb4 K4 F11 K1 124.2(2) 2_665 .
Nb4 K4 F11 K3 31.2(4) 2_665 .
Nb4 K4 O2 Nb1 83.9(5) 2_665 2_655
Nb4 K4 O2 K3 -131.19(16) 2_665 .
Nb4 K5 F2 Nb3 -71.51(19) 1_545 .
Nb4 K5 F2 K1 138.6(2) 1_545 .
Nb4 K5 F2 K2 41.01(13) 1_545 2_655
Nb4 K5 F4 Nb1 43.5(3) 1_545 .
Nb4 K5 F4 K1 -70.26(18) 1_545 .
Nb4 K5 F4 K4 176.16(14) 1_545 2_664
Nb4 K5 O4 Nb4 0.0 1_545 .
Nb4 K5 O4 K4 121.8(2) 1_545 2_664
Nb4 K5 O4 K4 -121.8(2) 1_545 4_464
Nb4 K6 F3 K1 -164.2(3) . .
Nb4 K6 F3 K2 103.30(18) . 2_665
Nb4 K6 F14 Nb3 180.000(1) . 1_565
Nb4 K6 F14 K2 88.30(13) . 4_465
Nb4 K6 F14 K2 -88.30(13) . 2_665
Nb4 K6 O3 Nb3 0.000(5) . .
Nb4 K6 Br2 K3 54.20(7) . 4_465
Nb4 K6 Br2 K3 -54.20(7) . 2_665
Nb4 K6 Br2 K4 -129.49(11) . 2_665
Nb4 K6 Br2 K4 129.49(11) . 4_465
Nb4 K6 Br2 Br1 0.000(2) . .
Nb4 K6 Br2 Br3 180.000(2) . .
Nb4 K6 Br3 K4 122.4(2) . 2_665
Nb4 K6 Br3 K4 -122.4(2) . 4_465
Nb4 K6 Br3 Br2 180.000(3) . .
Nb4 K6 Br3 Br1 0.000(2) . 1_545
K1 Nb1 K5 Nb1 150.3(2) . 3_655
K1 Nb1 K5 Nb3 -29.12(5) . .
K1 Nb1 K5 Nb4 -96.76(7) . 1_545
K1 Nb1 K5 F1 -108.92(16) . 3_645
K1 Nb1 K5 F1 -97.39(13) . 1_545
K1 Nb1 K5 F2 -23.77(17) . 3_655
K1 Nb1 K5 F2 -24.95(12) . .
K1 Nb1 K5 F4 43.9(2) . .
K1 Nb1 K5 F4 91.9(3) . 3_655
K1 Nb1 K5 O4 58.3(2) . .
K1 Nb1 K5 Br1 146.47(18) . 1_544
K1 Nb1 F4 K4 105.6(3) . 2_664
K1 Nb1 F4 K5 -119.4(3) . .
K1 Nb1 F5 K2 99.61(15) . .
K1 Nb1 F5 K3 -150.06(9) . 2_654
K1 Nb1 F5 K4 -21.3(2) . 2_664
K1 Nb1 F9 Nb2 -120.0(9) . .
K1 Nb1 F9 K3 92.64(16) . .
K1 Nb2 K1 Nb1 52.71(4) 2_664 .
K1 Nb2 K1 K2 94.32(6) 2_664 2_655
K1 Nb2 K1 F2 23.1(3) 2_664 .
K1 Nb2 K1 F3 -58.56(15) 2_664 .
K1 Nb2 K1 F4 22.40(11) 2_664 .
K1 Nb2 K1 F6 -60.5(3) 2_664 .
K1 Nb2 K1 F7 149.25(13) 2_664 .
K1 Nb2 K1 F8 -146.04(14) 2_664 .
K1 Nb2 K1 F9 62.83(18) 2_664 .
K1 Nb2 K1 F10 78.57(12) 2_664 2_655
K1 Nb2 K1 F11 165.90(18) 2_664 .
K1 Nb2 F6 K1 145.00(14) 2_664 .
K1 Nb2 F6 K2 112.7(5) . 2_665
K1 Nb2 F6 K2 -102.3(4) 2_664 2_665
K1 Nb2 F6 K4 38.49(18) 2_664 2_664
K1 Nb2 F6 K4 -106.5(2) . 2_664
K1 Nb2 F9 Nb1 119.6(9) . .
K1 Nb2 F9 Nb1 -25.3(9) 2_664 .
K1 Nb2 F9 K1 -144.90(9) 2_664 .
K1 Nb2 F9 K3 -93.23(17) . .
K1 Nb2 F9 K3 121.87(11) 2_664 .
K1 Nb2 F11 K1 -155.2(3) 2_664 .
K1 Nb2 F11 K3 -66.8(5) 2_664 .
K1 Nb2 F11 K3 88.4(2) . .
K1 Nb2 F11 K4 -118.0(5) . .
K1 Nb2 F11 K4 86.8(5) 2_664 .
K1 Nb2 F12 K2 -61.3(2) 2_664 .
K1 Nb2 F12 K2 79.1(3) . .
K1 Nb2 F12 K3 -17.2(2) . .
K1 Nb2 F12 K3 -157.63(16) 2_664 .
K1 Nb2 F12 K6 93.1(4) 2_664 2_664
K1 Nb2 F12 K6 -126.5(3) . 2_664
K1 Nb2 O1 K3 98.2(10) 2_664 1_565
K1 Nb2 O1 K3 -48.4(11) . 1_565
K1 Nb3 K5 Nb1 153.30(6) 3_655 .
K1 Nb3 K5 Nb1 -26.47(4) 3_655 3_655
K1 Nb3 K5 Nb1 -153.30(6) . 3_655
K1 Nb3 K5 Nb1 26.46(4) . .
K1 Nb3 K5 Nb4 -116.58(3) 3_655 1_545
K1 Nb3 K5 Nb4 116.58(3) . 1_545
K1 Nb3 K5 F1 -144.95(11) 3_655 1_545
K1 Nb3 K5 F1 88.21(10) . 1_545
K1 Nb3 K5 F1 -88.21(10) 3_655 3_645
K1 Nb3 K5 F1 144.95(11) . 3_645
K1 Nb3 K5 F2 -144.9(2) . 3_655
K1 Nb3 K5 F2 -18.1(2) 3_655 3_655
K1 Nb3 K5 F2 18.1(2) . .
K1 Nb3 K5 F2 144.9(2) 3_655 .
K1 Nb3 K5 F4 -2.51(11) 3_655 3_655
K1 Nb3 K5 F4 -129.34(12) . 3_655
K1 Nb3 K5 F4 129.34(12) 3_655 .
K1 Nb3 K5 F4 2.51(11) . .
K1 Nb3 K5 O4 63.42(3) 3_655 .
K1 Nb3 K5 O4 -63.42(3) . .
K1 Nb3 F2 K1 108.6(3) 3_655 .
K1 Nb3 F2 K2 -151.51(13) 3_655 2_655
K1 Nb3 F2 K2 99.9(4) . 2_655
K1 Nb3 F2 K5 -143.0(5) . .
K1 Nb3 F2 K5 -34.4(2) 3_655 .
K1 Nb3 O3 K6 -59.85(8) 3_655 .
K1 Nb3 O3 K6 59.85(8) . .
K2 Nb1 K1 Nb2 9.75(4) . .
K2 Nb1 K1 K2 -136.48(3) . 2_655
K2 Nb1 K1 F2 174.16(14) . .
K2 Nb1 K1 F3 104.32(13) . .
K2 Nb1 K1 F4 114.7(2) . .
K2 Nb1 K1 F6 36.38(12) . .
K2 Nb1 K1 F7 -108.56(13) . .
K2 Nb1 K1 F8 -22.4(2) . .
K2 Nb1 K1 F9 -0.21(18) . .
K2 Nb1 K1 F10 -111.3(2) . 2_655
K2 Nb1 K1 F11 -17.69(10) . .
K2 Nb1 K5 Nb1 43.1(3) . 3_655
K2 Nb1 K5 Nb3 -136.32(8) . .
K2 Nb1 K5 Nb4 156.04(7) . 1_545
K2 Nb1 K5 F1 143.88(14) . 3_645
K2 Nb1 K5 F1 155.41(13) . 1_545
K2 Nb1 K5 F2 -130.97(17) . 3_655
K2 Nb1 K5 F2 -132.15(14) . .
K2 Nb1 K5 F4 -63.3(3) . .
K2 Nb1 K5 F4 -15.3(4) . 3_655
K2 Nb1 K5 O4 -48.9(2) . .
K2 Nb1 K5 Br1 39.3(2) . 1_544
K2 Nb1 F4 K1 -94.00(15) . .
K2 Nb1 F4 K4 11.6(3) . 2_664
K2 Nb1 F4 K5 146.56(15) . .
K2 Nb1 F5 K3 110.3(2) . 2_654
K2 Nb1 F5 K4 -120.9(2) . 2_664
K2 Nb1 F9 Nb2 59.8(8) . .
K2 Nb1 F9 K1 179.79(18) . .
K2 Nb1 F9 K3 -87.58(14) . .
K2 Nb2 K1 Nb1 -8.96(4) . .
K2 Nb2 K1 K2 32.66(9) . 2_655
K2 Nb2 K1 F2 -38.5(3) . .
K2 Nb2 K1 F3 -120.22(14) . .
K2 Nb2 K1 F4 -39.26(10) . .
K2 Nb2 K1 F6 -122.1(2) . .
K2 Nb2 K1 F7 87.58(14) . .
K2 Nb2 K1 F8 152.29(13) . .
K2 Nb2 K1 F9 1.17(18) . .
K2 Nb2 K1 F10 16.91(12) . 2_655
K2 Nb2 K1 F11 104.24(18) . .
K2 Nb2 F6 K1 79.5(2) . .
K2 Nb2 F6 K2 -167.8(2) . 2_665
K2 Nb2 F6 K4 -27.0(2) . 2_664
K2 Nb2 F9 Nb1 -59.1(8) . .
K2 Nb2 F9 K1 -178.7(2) . .
K2 Nb2 F9 K3 88.07(16) . .
K2 Nb2 F11 K1 -97.91(13) . .
K2 Nb2 F11 K3 -9.5(3) . .
K2 Nb2 F11 K4 144.1(3) . .
K2 Nb2 F12 K3 -96.3(3) . .
K2 Nb2 F12 K6 154.4(6) . 2_664
K2 Nb2 O1 K3 134.2(9) . 1_565
K2 Nb3 K5 Nb1 33.78(5) 4_455 3_655
K2 Nb3 K5 Nb1 146.46(6) 2_655 3_655
K2 Nb3 K5 Nb1 -33.78(5) 2_655 .
K2 Nb3 K5 Nb1 -146.46(6) 4_455 .
K2 Nb3 K5 Nb4 -56.34(3) 4_455 1_545
K2 Nb3 K5 Nb4 56.34(3) 2_655 1_545
K2 Nb3 K5 F1 -84.71(11) 4_455 1_545
K2 Nb3 K5 F1 84.71(11) 2_655 3_645
K2 Nb3 K5 F1 -27.97(11) 4_455 3_645
K2 Nb3 K5 F1 27.97(11) 2_655 1_545
K2 Nb3 K5 F2 -42.2(2) 2_655 .
K2 Nb3 K5 F2 42.2(2) 4_455 3_655
K2 Nb3 K5 F2 154.8(2) 2_655 3_655
K2 Nb3 K5 F2 -154.9(2) 4_455 .
K2 Nb3 K5 F4 57.74(11) 4_455 3_655
K2 Nb3 K5 F4 170.42(12) 2_655 3_655
K2 Nb3 K5 F4 -170.42(12) 4_455 .
K2 Nb3 K5 F4 -57.74(11) 2_655 .
K2 Nb3 K5 O4 123.66(3) 4_455 .
K2 Nb3 K5 O4 -123.66(3) 2_655 .
K2 Nb3 F2 K1 170.3(2) 4_455 .
K2 Nb3 F2 K1 -99.9(4) 2_655 .
K2 Nb3 F2 K2 -89.8(2) 4_455 2_655
K2 Nb3 F2 K5 27.4(3) 4_455 .
K2 Nb3 F2 K5 117.2(3) 2_655 .
K2 Nb3 O3 K6 -89.2(3) 4_455 .
K2 Nb3 O3 K6 89.2(3) 2_655 .
K2 Nb4 K6 Nb3 -64.29(3) 4_465 1_565
K2 Nb4 K6 Nb3 64.29(3) 2_665 1_565
K2 Nb4 K6 F3 -179.68(17) 2_665 3_655
K2 Nb4 K6 F3 179.68(17) 4_465 .
K2 Nb4 K6 F3 -51.74(17) 2_665 .
K2 Nb4 K6 F3 51.74(17) 4_465 3_655
K2 Nb4 K6 F12 -19.43(13) 2_665 2_665
K2 Nb4 K6 F12 19.43(13) 4_465 4_465
K2 Nb4 K6 F12 148.02(14) 2_665 4_465
K2 Nb4 K6 F12 -148.02(14) 4_465 2_665
K2 Nb4 K6 F13 90.42(11) 2_665 4_465
K2 Nb4 K6 F13 -90.42(11) 4_465 2_665
K2 Nb4 K6 F13 38.17(10) 2_665 2_665
K2 Nb4 K6 F13 -38.17(10) 4_465 4_465
K2 Nb4 K6 F14 -64.29(3) 4_465 .
K2 Nb4 K6 F14 64.29(3) 2_665 .
K2 Nb4 K6 O3 115.71(3) 4_465 .
K2 Nb4 K6 O3 -115.71(3) 2_665 .
K2 Nb4 K6 Br2 64.29(3) 2_665 .
K2 Nb4 K6 Br2 -64.29(3) 4_465 .
K2 Nb4 K6 Br3 115.71(3) 4_465 .
K2 Nb4 K6 Br3 -115.71(3) 2_665 .
K2 Nb4 F1 K2 95.62(16) 4_465 2_665
K2 Nb4 F1 K4 113.7(2) 2_665 2_664
K2 Nb4 F1 K4 -150.69(10) 4_465 2_664
K2 Nb4 F1 K5 -21.6(3) 4_465 1_565
K2 Nb4 F1 K5 -117.2(2) 2_665 1_565
K2 Nb4 F3 K1 158.4(3) 4_465 .
K2 Nb4 F3 K1 -108.6(4) 2_665 .
K2 Nb4 F3 K2 -92.95(19) 4_465 2_665
K2 Nb4 F3 K6 -0.35(19) 4_465 .
K2 Nb4 F3 K6 92.60(19) 2_665 .
K2 Nb4 F14 Nb3 -88.80(13) 4_465 1_565
K2 Nb4 F14 Nb3 88.80(13) 2_665 1_565
K2 Nb4 F14 K2 177.6(3) 2_665 4_465
K2 Nb4 F14 K2 -177.6(3) 4_465 2_665
K2 Nb4 F14 K6 91.20(13) 4_465 .
K2 Nb4 F14 K6 -91.20(13) 2_665 .
K2 Nb4 O4 K4 -146.15(6) 2_665 4_464
K2 Nb4 O4 K4 33.1(4) 4_465 4_464
K2 Nb4 O4 K4 146.15(6) 4_465 2_664
K2 Nb4 O4 K4 -33.1(4) 2_665 2_664
K2 Nb4 O4 K5 90.4(2) 2_665 .
K2 Nb4 O4 K5 -90.4(2) 4_465 .
K2 K1 F2 Nb3 107.0(4) 2_655 .
K2 K1 F2 K5 -112.1(2) 2_655 .
K2 K1 F3 Nb4 -81.6(4) 2_655 .
K2 K1 F3 K2 165.77(9) 2_655 2_665
K2 K1 F3 K6 73.4(2) 2_655 .
K2 K1 F4 Nb1 -64.05(16) 2_655 .
K2 K1 F4 K4 -176.49(15) 2_655 2_664
K2 K1 F4 K5 61.34(14) 2_655 .
K2 K1 F6 Nb2 -45.8(4) 2_655 .
K2 K1 F6 K2 173.52(19) 2_655 2_665
K2 K1 F6 K4 61.3(3) 2_655 2_664
K2 K1 F7 Nb1 113.9(4) 2_655 2_655
K2 K1 F7 K3 -101.6(3) 2_655 2_655
K2 K1 F8 Nb2 -70.3(3) 2_655 2_665
K2 K1 F8 K2 -162.54(7) 2_655 2_665
K2 K1 F8 K4 83.2(2) 2_655 .
K2 K1 F9 Nb1 40.96(16) 2_655 .
K2 K1 F9 Nb2 -155.51(15) 2_655 .
K2 K1 F9 K3 -55.96(11) 2_655 .
K2 K1 F11 Nb2 124.95(14) 2_655 .
K2 K1 F11 K3 16.63(15) 2_655 .
K2 K1 F11 K4 -93.93(15) 2_655 .
K3 Nb1 K1 Nb2 64.59(4) . .
K3 Nb1 K1 Nb2 -100.22(8) 2_654 .
K3 Nb1 K1 K2 113.54(9) 2_654 2_655
K3 Nb1 K1 K2 -81.64(5) . 2_655
K3 Nb1 K1 F2 -131.01(14) . .
K3 Nb1 K1 F2 64.18(16) 2_654 .
K3 Nb1 K1 F3 159.15(13) . .
K3 Nb1 K1 F3 -5.66(16) 2_654 .
K3 Nb1 K1 F4 169.6(2) . .
K3 Nb1 K1 F4 4.7(2) 2_654 .
K3 Nb1 K1 F6 91.22(12) . .
K3 Nb1 K1 F6 -73.60(15) 2_654 .
K3 Nb1 K1 F7 141.46(15) 2_654 .
K3 Nb1 K1 F7 -53.73(13) . .
K3 Nb1 K1 F8 32.4(2) . .
K3 Nb1 K1 F8 -132.4(2) 2_654 .
K3 Nb1 K1 F9 54.63(18) . .
K3 Nb1 K1 F9 -110.2(2) 2_654 .
K3 Nb1 K1 F10 -56.5(2) . 2_655
K3 Nb1 K1 F10 138.7(2) 2_654 2_655
K3 Nb1 K1 F11 -127.67(12) 2_654 .
K3 Nb1 K1 F11 37.15(10) . .
K3 Nb1 K5 Nb1 -13.00(19) 2_654 3_655
K3 Nb1 K5 Nb1 179.51(15) . 3_655
K3 Nb1 K5 Nb3 167.58(6) 2_654 .
K3 Nb1 K5 Nb3 0.09(10) . .
K3 Nb1 K5 Nb4 -67.55(9) . 1_545
K3 Nb1 K5 Nb4 99.94(6) 2_654 1_545
K3 Nb1 K5 F1 -79.71(17) . 3_645
K3 Nb1 K5 F1 87.79(16) 2_654 3_645
K3 Nb1 K5 F1 99.31(13) 2_654 1_545
K3 Nb1 K5 F1 -68.19(14) . 1_545
K3 Nb1 K5 F2 172.93(18) 2_654 3_655
K3 Nb1 K5 F2 5.4(2) . 3_655
K3 Nb1 K5 F2 171.75(12) 2_654 .
K3 Nb1 K5 F2 4.26(14) . .
K3 Nb1 K5 F4 73.1(3) . .
K3 Nb1 K5 F4 -119.4(2) 2_654 .
K3 Nb1 K5 F4 121.1(3) . 3_655
K3 Nb1 K5 F4 -71.4(3) 2_654 3_655
K3 Nb1 K5 O4 87.5(2) . .
K3 Nb1 K5 O4 -105.0(2) 2_654 .
K3 Nb1 K5 Br1 -16.82(18) 2_654 1_544
K3 Nb1 K5 Br1 175.68(18) . 1_544
K3 Nb1 F4 K1 -177.72(10) 2_654 .
K3 Nb1 F4 K1 -10.7(2) . .
K3 Nb1 F4 K4 -72.07(19) 2_654 2_664
K3 Nb1 F4 K4 94.95(18) . 2_664
K3 Nb1 F4 K5 62.8(2) 2_654 .
K3 Nb1 F4 K5 -130.13(19) . .
K3 Nb1 F5 K2 23.7(2) . .
K3 Nb1 F5 K2 -110.3(2) 2_654 .
K3 Nb1 F5 K3 133.99(10) . 2_654
K3 Nb1 F5 K4 128.8(3) 2_654 2_664
K3 Nb1 F5 K4 -97.21(16) . 2_664
K3 Nb1 F9 Nb2 147.4(9) . .
K3 Nb1 F9 Nb2 22.9(9) 2_654 .
K3 Nb1 F9 K1 142.95(10) 2_654 .
K3 Nb1 F9 K1 -92.64(16) . .
K3 Nb1 F9 K3 -124.41(13) 2_654 .
K3 Nb2 K1 Nb1 -63.50(4) . .
K3 Nb2 K1 K2 -21.89(7) . 2_655
K3 Nb2 K1 F2 -93.1(3) . .
K3 Nb2 K1 F3 -174.77(14) . .
K3 Nb2 K1 F4 -93.81(11) . .
K3 Nb2 K1 F6 -176.7(3) . .
K3 Nb2 K1 F7 33.04(13) . .
K3 Nb2 K1 F8 97.75(14) . .
K3 Nb2 K1 F9 -53.38(18) . .
K3 Nb2 K1 F10 -37.64(12) . 2_655
K3 Nb2 K1 F11 49.69(18) . .
K3 Nb2 F6 K1 3.2(2) . .
K3 Nb2 F6 K2 115.9(3) . 2_665
K3 Nb2 F6 K4 -103.31(14) . 2_664
K3 Nb2 F9 Nb1 -147.1(9) . .
K3 Nb2 F9 K1 93.23(17) . .
K3 Nb2 F11 K1 -88.4(2) . .
K3 Nb2 F11 K4 153.6(6) . .
K3 Nb2 F12 K2 96.3(3) . .
K3 Nb2 F12 K6 -109.3(4) . 2_664
K3 Nb2 O1 K3 -139.2(8) . 1_565
K3 Br2 Br1 K3 -133.50(11) 4_465 2_665
K3 Br2 Br1 K3 133.50(11) 2_665 4_465
K3 Br2 Br1 K5 -113.25(6) 2_665 1_566
K3 Br2 Br1 K5 113.25(6) 4_465 1_566
K3 Br2 Br3 K4 -59.80(12) 4_465 4_465
K3 Br2 Br3 K4 169.31(8) 2_665 4_465
K3 Br2 Br3 K4 -169.31(8) 4_465 2_665
K3 Br2 Br3 K4 59.80(12) 2_665 2_665
K3 Br2 Br3 K6 -65.45(8) 2_665 .
K3 Br2 Br3 K6 65.45(8) 4_465 .
K4 Nb1 K1 Nb2 -60.87(4) 2_664 .
K4 Nb1 K1 K2 152.90(5) 2_664 2_655
K4 Nb1 K1 F2 103.54(14) 2_664 .
K4 Nb1 K1 F3 33.69(13) 2_664 .
K4 Nb1 K1 F4 44.1(2) 2_664 .
K4 Nb1 K1 F6 -34.24(12) 2_664 .
K4 Nb1 K1 F7 -179.18(14) 2_664 .
K4 Nb1 K1 F8 -93.0(2) 2_664 .
K4 Nb1 K1 F9 -70.83(18) 2_664 .
K4 Nb1 K1 F10 178.0(2) 2_664 2_655
K4 Nb1 K1 F11 -88.31(10) 2_664 .
K4 Nb1 K5 Nb1 75.99(18) 2_664 3_655
K4 Nb1 K5 Nb3 -103.42(7) 2_664 .
K4 Nb1 K5 Nb4 -171.06(9) 2_664 1_545
K4 Nb1 K5 F1 176.78(18) 2_664 3_645
K4 Nb1 K5 F1 -171.70(14) 2_664 1_545
K4 Nb1 K5 F2 -99.26(13) 2_664 .
K4 Nb1 K5 F2 -98.07(18) 2_664 3_655
K4 Nb1 K5 F4 17.6(3) 2_664 3_655
K4 Nb1 K5 F4 -30.4(2) 2_664 .
K4 Nb1 K5 O4 -16.0(2) 2_664 .
K4 Nb1 K5 Br1 72.17(18) 2_664 1_544
K4 Nb1 F4 K1 -105.6(3) 2_664 .
K4 Nb1 F4 K5 134.9(3) 2_664 .
K4 Nb1 F5 K2 120.9(2) 2_664 .
K4 Nb1 F5 K3 -128.8(3) 2_664 2_654
K4 Nb1 F9 Nb2 -34.4(8) 2_664 .
K4 Nb1 F9 K1 85.63(14) 2_664 .
K4 Nb1 F9 K3 178.27(18) 2_664 .
K4 Nb2 K1 Nb1 63.85(4) 2_664 .
K4 Nb2 K1 K2 105.46(8) 2_664 2_655
K4 Nb2 K1 F2 34.3(3) 2_664 .
K4 Nb2 K1 F3 -47.42(13) 2_664 .
K4 Nb2 K1 F4 33.54(10) 2_664 .
K4 Nb2 K1 F6 -49.3(2) 2_664 .
K4 Nb2 K1 F7 160.39(14) 2_664 .
K4 Nb2 K1 F8 -134.90(14) 2_664 .
K4 Nb2 K1 F9 73.97(18) 2_664 .
K4 Nb2 K1 F10 89.72(12) 2_664 2_655
K4 Nb2 K1 F11 177.04(18) 2_664 .
K4 Nb2 F6 K1 106.5(2) 2_664 .
K4 Nb2 F6 K2 -140.8(4) 2_664 2_665
K4 Nb2 F9 Nb1 34.7(8) 2_664 .
K4 Nb2 F9 K1 -84.92(14) 2_664 .
K4 Nb2 F9 K3 -178.15(18) 2_664 .
K4 Nb2 F11 K1 -3.5(2) 2_664 .
K4 Nb2 F11 K3 84.9(3) 2_664 .
K4 Nb2 F11 K4 -121.5(4) 2_664 .
K4 Nb2 F12 K2 -3.9(3) 2_664 .
K4 Nb2 F12 K3 -100.15(14) 2_664 .
K4 Nb2 F12 K6 150.5(3) 2_664 2_664
K4 Nb2 O1 K3 38.7(10) 2_664 1_565
K4 Nb4 K6 Nb3 98.51(7) 2_664 1_565
K4 Nb4 K6 Nb3 -98.51(7) 4_464 1_565
K4 Nb4 K6 F3 145.46(18) 4_464 .
K4 Nb4 K6 F3 -145.46(18) 2_664 3_655
K4 Nb4 K6 F3 -17.52(18) 2_664 .
K4 Nb4 K6 F3 17.52(18) 4_464 3_655
K4 Nb4 K6 F12 177.77(13) 4_464 2_665
K4 Nb4 K6 F12 -177.77(13) 2_664 4_465
K4 Nb4 K6 F12 -14.78(16) 4_464 4_465
K4 Nb4 K6 F12 14.78(16) 2_664 2_665
K4 Nb4 K6 F13 124.63(11) 2_664 4_465
K4 Nb4 K6 F13 -72.38(13) 4_464 4_465
K4 Nb4 K6 F13 -124.63(11) 4_464 2_665
K4 Nb4 K6 F13 72.38(13) 2_664 2_665
K4 Nb4 K6 F14 -98.51(7) 4_464 .
K4 Nb4 K6 F14 98.51(7) 2_664 .
K4 Nb4 K6 O3 81.49(7) 4_464 .
K4 Nb4 K6 O3 -81.49(7) 2_664 .
K4 Nb4 K6 Br2 98.51(7) 2_664 .
K4 Nb4 K6 Br2 -98.51(7) 4_464 .
K4 Nb4 K6 Br3 -81.49(7) 2_664 .
K4 Nb4 K6 Br3 81.49(7) 4_464 .
K4 Nb4 F1 K2 -113.7(2) 2_664 2_665
K4 Nb4 F1 K2 176.74(10) 4_464 2_665
K4 Nb4 F1 K4 -69.57(19) 4_464 2_664
K4 Nb4 F1 K5 59.56(19) 4_464 1_565
K4 Nb4 F1 K5 129.1(3) 2_664 1_565
K4 Nb4 F3 K1 36.5(6) 4_464 .
K4 Nb4 F3 K1 -33.2(3) 2_664 .
K4 Nb4 F3 K2 75.41(16) 2_664 2_665
K4 Nb4 F3 K2 145.1(2) 4_464 2_665
K4 Nb4 F3 K6 168.01(12) 2_664 .
K4 Nb4 F3 K6 -122.3(3) 4_464 .
K4 Nb4 F14 Nb3 57.28(13) 2_664 1_565
K4 Nb4 F14 Nb3 -57.28(13) 4_464 1_565
K4 Nb4 F14 K2 -146.08(6) 4_464 2_665
K4 Nb4 F14 K2 31.5(2) 4_464 4_465
K4 Nb4 F14 K2 146.08(6) 2_664 4_465
K4 Nb4 F14 K2 -31.5(2) 2_664 2_665
K4 Nb4 F14 K6 -122.72(12) 2_664 .
K4 Nb4 F14 K6 122.72(12) 4_464 .
K4 Nb4 O4 K4 113.1(4) 4_464 2_664
K4 Nb4 O4 K4 -113.1(4) 2_664 4_464
K4 Nb4 O4 K5 123.5(2) 2_664 .
K4 Nb4 O4 K5 -123.5(2) 4_464 .
K4 Br2 Br1 K3 -57.43(11) 4_465 4_465
K4 Br2 Br1 K3 -169.07(7) 2_665 4_465
K4 Br2 Br1 K3 169.07(7) 4_465 2_665
K4 Br2 Br1 K3 57.43(11) 2_665 2_665
K4 Br2 Br1 K5 -55.82(8) 2_665 1_566
K4 Br2 Br1 K5 55.82(8) 4_465 1_566
K4 Br2 Br3 K4 -109.51(11) 4_465 2_665
K4 Br2 Br3 K4 109.51(11) 2_665 4_465
K4 Br2 Br3 K6 125.25(6) 4_465 .
K4 Br2 Br3 K6 -125.25(6) 2_665 .
K5 Nb1 K1 Nb2 -137.79(5) . .
K5 Nb1 K1 K2 75.97(5) . 2_655
K5 Nb1 K1 F2 26.61(14) . .
K5 Nb1 K1 F3 -43.23(13) . .
K5 Nb1 K1 F4 -32.8(2) . .
K5 Nb1 K1 F6 -111.17(12) . .
K5 Nb1 K1 F7 103.89(14) . .
K5 Nb1 K1 F8 -169.9(2) . .
K5 Nb1 K1 F9 -147.75(18) . .
K5 Nb1 K1 F10 101.1(2) . 2_655
K5 Nb1 K1 F11 -165.23(10) . .
K5 Nb1 F4 K1 119.4(3) . .
K5 Nb1 F4 K4 -134.9(3) . 2_664
K5 Nb1 F5 K2 175.21(12) . .
K5 Nb1 F5 K3 -74.46(15) . 2_654
K5 Nb1 F5 K4 54.34(17) . 2_664
K5 Nb1 F9 Nb2 -85.6(8) . .
K5 Nb1 F9 K1 34.40(18) . .
K5 Nb1 F9 K3 127.04(12) . .
K5 Nb3 F2 K1 143.0(5) . .
K5 Nb3 F2 K2 -117.2(3) . 2_655
K5 Nb3 O3 K6 0.000(4) . .
K5 Nb4 K6 Nb3 0.0 1_565 1_565
K5 Nb4 K6 F3 116.03(17) 1_565 3_655
K5 Nb4 K6 F3 -116.03(17) 1_565 .
K5 Nb4 K6 F12 -83.72(13) 1_565 2_665
K5 Nb4 K6 F12 83.72(13) 1_565 4_465
K5 Nb4 K6 F13 26.13(10) 1_565 4_465
K5 Nb4 K6 F13 -26.13(10) 1_565 2_665
K5 Nb4 K6 F14 0.000(1) 1_565 .
K5 Nb4 K6 O3 180.0 1_565 .
K5 Nb4 K6 Br2 0.000(2) 1_565 .
K5 Nb4 K6 Br3 180.000(2) 1_565 .
K5 Nb4 F1 K2 117.2(2) 1_565 2_665
K5 Nb4 F1 K4 -129.1(3) 1_565 2_664
K5 Nb4 F3 K1 -107.2(3) 1_565 .
K5 Nb4 F3 K2 1.4(3) 1_565 2_665
K5 Nb4 F3 K6 94.03(16) 1_565 .
K5 Nb4 F14 Nb3 0.000(2) 1_565 1_565
K5 Nb4 F14 K2 -88.80(13) 1_565 2_665
K5 Nb4 F14 K2 88.80(13) 1_565 4_465
K5 Nb4 F14 K6 180.0 1_565 .
K5 Nb4 O4 K4 -56.5(2) 1_565 4_464
K5 Nb4 O4 K4 56.5(2) 1_565 2_664
K5 Nb4 O4 K5 180.000(1) 1_565 .
K6 Nb2 K1 Nb1 -77.03(7) 2_664 .
K6 Nb2 K1 K2 -35.41(11) 2_664 2_655
K6 Nb2 K1 F2 -106.6(3) 2_664 .
K6 Nb2 K1 F3 171.70(14) 2_664 .
K6 Nb2 K1 F4 -107.33(12) 2_664 .
K6 Nb2 K1 F6 169.8(3) 2_664 .
K6 Nb2 K1 F7 19.51(16) 2_664 .
K6 Nb2 K1 F8 84.22(14) 2_664 .
K6 Nb2 K1 F9 -66.90(19) 2_664 .
K6 Nb2 K1 F10 -51.16(14) 2_664 2_655
K6 Nb2 K1 F11 36.17(18) 2_664 .
K6 Nb2 F9 Nb1 -103.8(8) 2_664 .
K6 Nb2 F9 K1 136.51(11) 2_664 .
K6 Nb2 F9 K3 43.28(15) 2_664 .
K6 Nb2 F11 K1 -154.41(12) 2_664 .
K6 Nb2 F11 K3 -66.0(2) 2_664 .
K6 Nb2 F11 K4 87.6(4) 2_664 .
K6 Nb2 F12 K2 -154.4(6) 2_664 .
K6 Nb2 F12 K3 109.3(4) 2_664 .
K6 Nb2 O1 K3 176.9(10) 2_664 1_565
K6 Nb3 K5 Nb1 90.12(5) 1_545 3_655
K6 Nb3 K5 Nb1 -90.12(5) 1_545 .
K6 Nb3 K5 Nb4 0.0 1_545 1_545
K6 Nb3 K5 F1 -28.37(10) 1_545 1_545
K6 Nb3 K5 F1 28.37(10) 1_545 3_645
K6 Nb3 K5 F2 -98.5(2) 1_545 .
K6 Nb3 K5 F2 98.5(2) 1_545 3_655
K6 Nb3 K5 F4 -114.08(11) 1_545 .
K6 Nb3 K5 F4 114.08(11) 1_545 3_655
K6 Nb3 K5 O4 180.0 1_545 .
K6 Nb3 F2 K1 -117.3(3) 1_545 .
K6 Nb3 F2 K2 -17.4(2) 1_545 2_655
K6 Nb3 F2 K5 99.75(18) 1_545 .
K6 Nb3 O3 K6 180.000(3) 1_545 .
K6 Nb4 F1 K2 19.20(19) . 2_665
K6 Nb4 F1 K4 132.89(14) . 2_664
K6 Nb4 F1 K5 -97.98(19) . 1_565
K6 Nb4 F3 K1 158.8(4) . .
K6 Nb4 F3 K2 -92.60(19) . 2_665
K6 Nb4 F14 Nb3 180.000(3) . 1_565
K6 Nb4 F14 K2 91.20(13) . 2_665
K6 Nb4 F14 K2 -91.20(13) . 4_465
K6 Nb4 O4 K4 123.5(2) . 4_464
K6 Nb4 O4 K4 -123.5(2) . 2_664
K6 Nb4 O4 K5 0.000(2) . .
K6 Br2 Br1 K3 -66.75(6) . 2_665
K6 Br2 Br1 K3 66.75(6) . 4_465
K6 Br2 Br1 K5 180.000(1) . 1_566
K6 Br2 Br3 K4 -125.25(6) . 4_465
K6 Br2 Br3 K4 125.25(6) . 2_665
F1 Nb4 K6 Nb3 -48.80(16) 3_655 1_565
F1 Nb4 K6 Nb3 48.80(16) . 1_565
F1 Nb4 K6 F3 67.2(2) 3_655 3_655
F1 Nb4 K6 F3 164.8(2) . 3_655
F1 Nb4 K6 F3 -67.2(2) . .
F1 Nb4 K6 F3 -164.8(2) 3_655 .
F1 Nb4 K6 F12 34.9(2) 3_655 4_465
F1 Nb4 K6 F12 132.5(2) . 4_465
F1 Nb4 K6 F12 -34.9(2) . 2_665
F1 Nb4 K6 F12 -132.5(2) 3_655 2_665
F1 Nb4 K6 F13 -74.92(19) 3_655 2_665
F1 Nb4 K6 F13 22.67(19) . 2_665
F1 Nb4 K6 F13 74.92(19) . 4_465
F1 Nb4 K6 F13 -22.67(19) 3_655 4_465
F1 Nb4 K6 F14 48.80(16) . .
F1 Nb4 K6 F14 -48.80(16) 3_655 .
F1 Nb4 K6 O3 131.20(16) 3_655 .
F1 Nb4 K6 O3 -131.20(16) . .
F1 Nb4 K6 Br2 48.80(16) . .
F1 Nb4 K6 Br2 -48.80(16) 3_655 .
F1 Nb4 K6 Br3 131.20(16) 3_655 .
F1 Nb4 K6 Br3 -131.20(16) . .
F1 Nb4 F1 K2 133.86(12) 3_655 2_665
F1 Nb4 F1 K4 -112.45(16) 3_655 2_664
F1 Nb4 F1 K5 16.7(3) 3_655 1_565
F1 Nb4 F3 K1 -78.9(4) . .
F1 Nb4 F3 K1 -151.6(6) 3_655 .
F1 Nb4 F3 K2 29.7(2) . 2_665
F1 Nb4 F3 K2 -43.0(8) 3_655 2_665
F1 Nb4 F3 K6 49.6(8) 3_655 .
F1 Nb4 F3 K6 122.31(19) . .
F1 Nb4 F14 Nb3 -44.06(16) 3_655 1_565
F1 Nb4 F14 Nb3 44.06(16) . 1_565
F1 Nb4 F14 K2 -44.7(2) . 2_665
F1 Nb4 F14 K2 -132.9(2) 3_655 2_665
F1 Nb4 F14 K2 44.7(2) 3_655 4_465
F1 Nb4 F14 K2 132.9(2) . 4_465
F1 Nb4 F14 K6 135.94(16) 3_655 .
F1 Nb4 F14 K6 -135.94(16) . .
F1 Nb4 O4 K4 -100.7(2) . 4_464
F1 Nb4 O4 K4 -12.4(3) 3_655 4_464
F1 Nb4 O4 K4 100.7(2) 3_655 2_664
F1 Nb4 O4 K4 12.4(3) . 2_664
F1 Nb4 O4 K5 135.82(17) . .
F1 Nb4 O4 K5 -135.82(17) 3_655 .
F1 K2 F5 Nb1 147.01(17) 2_664 .
F1 K2 F5 K3 44.0(3) 2_664 2_654
F1 K2 F5 K4 -101.7(2) 2_664 2_664
F1 K2 F10 Nb1 2.6(4) 2_664 2_654
F1 K2 F10 K1 110.10(16) 2_664 2_654
F1 K2 F10 K3 -158.5(2) 2_664 2_654
F1 K2 F12 Nb2 135.5(2) 2_664 .
F1 K2 F12 K3 -128.97(15) 2_664 .
F1 K2 F12 K6 -25.7(3) 2_664 2_664
F1 K2 F13 Nb3 -26.0(2) 2_664 2_654
F1 K2 F13 K3 178.64(16) 2_664 .
F1 K2 F13 K6 71.49(14) 2_664 2_664
F1 K4 F8 Nb2 51.1(3) 2_665 2_665
F1 K4 F8 K1 -105.8(2) 2_665 .
F1 K4 F8 K2 158.20(16) 2_665 2_665
F1 K4 F11 Nb2 -160.1(3) 2_665 .
F1 K4 F11 K1 86.2(3) 2_665 .
F1 K4 F11 K3 -6.8(4) 2_665 .
F1 K4 O2 Nb1 76.2(5) 2_665 2_655
F1 K4 O2 K3 -138.8(2) 2_665 .
F1 K5 F2 Nb3 -50.8(2) 3_645 .
F1 K5 F2 Nb3 -100.5(2) 1_545 .
F1 K5 F2 K1 109.7(2) 1_545 .
F1 K5 F2 K1 159.3(2) 3_645 .
F1 K5 F2 K2 12.02(15) 1_545 2_655
F1 K5 F2 K2 61.69(19) 3_645 2_655
F1 K5 F4 Nb1 35.1(2) 1_545 .
F1 K5 F4 Nb1 39.2(4) 3_645 .
F1 K5 F4 K1 -74.6(3) 3_645 .
F1 K5 F4 K1 -78.75(19) 1_545 .
F1 K5 F4 K4 167.7(2) 1_545 2_664
F1 K5 F4 K4 171.8(2) 3_645 2_664
F1 K5 O4 Nb4 -57.7(4) 1_545 .
F1 K5 O4 Nb4 57.7(4) 3_645 .
F1 K5 O4 K4 64.1(6) 1_545 2_664
F1 K5 O4 K4 179.5(3) 3_645 2_664
F1 K5 O4 K4 -179.5(3) 1_545 4_464
F1 K5 O4 K4 -64.1(6) 3_645 4_464
F2 Nb3 K5 Nb1 8.4(2) . .
F2 Nb3 K5 Nb1 171.4(2) 3_655 .
F2 Nb3 K5 Nb1 -171.4(2) . 3_655
F2 Nb3 K5 Nb1 -8.4(2) 3_655 3_655
F2 Nb3 K5 Nb4 -98.5(2) 3_655 1_545
F2 Nb3 K5 Nb4 98.5(2) . 1_545
F2 Nb3 K5 F1 126.9(3) . 3_645
F2 Nb3 K5 F1 -70.1(3) 3_655 3_645
F2 Nb3 K5 F1 -126.9(3) 3_655 1_545
F2 Nb3 K5 F1 70.1(3) . 1_545
F2 Nb3 K5 F2 163.0(5) 3_655 .
F2 Nb3 K5 F2 -163.0(5) . 3_655
F2 Nb3 K5 F4 15.6(3) 3_655 3_655
F2 Nb3 K5 F4 -147.4(3) . 3_655
F2 Nb3 K5 F4 147.4(3) 3_655 .
F2 Nb3 K5 F4 -15.6(3) . .
F2 Nb3 K5 O4 81.5(2) 3_655 .
F2 Nb3 K5 O4 -81.5(2) . .
F2 Nb3 F2 K1 131.0(3) 3_655 .
F2 Nb3 F2 K2 -129.09(15) 3_655 2_655
F2 Nb3 F2 K5 -11.9(3) 3_655 .
F2 Nb3 O3 K6 45.33(19) . .
F2 Nb3 O3 K6 -45.33(19) 3_655 .
F2 K1 F3 Nb4 -73.8(4) . .
F2 K1 F3 K2 173.59(19) . 2_665
F2 K1 F3 K6 81.2(2) . .
F2 K1 F4 Nb1 -112.7(2) . .
F2 K1 F4 K4 134.8(2) . 2_664
F2 K1 F4 K5 12.67(18) . .
F2 K1 F6 Nb2 -130.7(3) . .
F2 K1 F6 K2 88.7(3) . 2_665
F2 K1 F6 K4 -23.6(3) . 2_664
F2 K1 F7 Nb1 153.6(3) . 2_655
F2 K1 F7 K2 39.72(18) . 2_655
F2 K1 F7 K3 -61.9(2) . 2_655
F2 K1 F8 Nb2 -10.2(5) . 2_665
F2 K1 F8 K2 -102.4(2) . 2_665
F2 K1 F8 K4 143.3(2) . .
F2 K1 F9 Nb1 -6.3(3) . .
F2 K1 F9 Nb2 157.27(18) . .
F2 K1 F9 K3 -103.18(19) . .
F2 K1 F11 Nb2 98.3(5) . .
F2 K1 F11 K3 -10.1(6) . .
F2 K1 F11 K4 -120.6(5) . .
F2 K2 F5 Nb1 54.1(3) 2_654 .
F2 K2 F5 K3 -49.0(2) 2_654 2_654
F2 K2 F5 K4 165.30(17) 2_654 2_664
F2 K2 F10 Nb1 -67.4(4) 2_654 2_654
F2 K2 F10 K1 40.17(15) 2_654 2_654
F2 K2 F10 K3 131.6(2) 2_654 2_654
F2 K2 F12 Nb2 -150.5(2) 2_654 .
F2 K2 F12 K3 -54.95(17) 2_654 .
F2 K2 F12 K6 48.3(2) 2_654 2_664
F2 K2 F13 Nb3 23.84(17) 2_654 2_654
F2 K2 F13 K3 -131.6(3) 2_654 .
F2 K2 F13 K6 121.3(2) 2_654 2_664
F2 K5 F2 Nb3 9.7(3) 3_655 .
F2 K5 F2 K1 -140.18(15) 3_655 .
F2 K5 F2 K2 122.18(14) 3_655 2_655
F2 K5 F4 Nb1 127.0(2) 3_655 .
F2 K5 F4 Nb1 102.2(3) . .
F2 K5 F4 K1 13.2(2) 3_655 .
F2 K5 F4 K1 -11.66(16) . .
F2 K5 F4 K4 -125.2(2) . 2_664
F2 K5 F4 K4 -100.4(2) 3_655 2_664
F2 K5 O4 Nb4 28.35(11) 3_655 .
F2 K5 O4 Nb4 -28.36(11) . .
F2 K5 O4 K4 -93.5(2) 3_655 4_464
F2 K5 O4 K4 -150.2(2) . 4_464
F2 K5 O4 K4 150.2(2) 3_655 2_664
F2 K5 O4 K4 93.5(2) . 2_664
F3 Nb4 K6 Nb3 116.03(17) . 1_565
F3 Nb4 K6 Nb3 -116.03(17) 3_655 1_565
F3 Nb4 K6 F3 -127.9(3) . 3_655
F3 Nb4 K6 F3 127.9(3) 3_655 .
F3 Nb4 K6 F12 32.3(2) . 2_665
F3 Nb4 K6 F12 -32.3(2) 3_655 4_465
F3 Nb4 K6 F12 -160.2(2) . 4_465
F3 Nb4 K6 F12 160.2(2) 3_655 2_665
F3 Nb4 K6 F13 89.9(2) . 2_665
F3 Nb4 K6 F13 -142.2(2) 3_655 2_665
F3 Nb4 K6 F13 142.2(2) . 4_465
F3 Nb4 K6 F13 -89.9(2) 3_655 4_465
F3 Nb4 K6 F14 -116.03(17) 3_655 .
F3 Nb4 K6 F14 116.03(17) . .
F3 Nb4 K6 O3 63.97(17) 3_655 .
F3 Nb4 K6 O3 -63.97(17) . .
F3 Nb4 K6 Br2 116.03(17) . .
F3 Nb4 K6 Br2 -116.03(17) 3_655 .
F3 Nb4 K6 Br3 63.97(17) 3_655 .
F3 Nb4 K6 Br3 -63.97(17) . .
F3 Nb4 F1 K2 61.1(8) 3_655 2_665
F3 Nb4 F1 K2 -28.7(2) . 2_665
F3 Nb4 F1 K4 85.0(2) . 2_664
F3 Nb4 F1 K4 174.8(6) 3_655 2_664
F3 Nb4 F1 K5 -145.8(2) . 1_565
F3 Nb4 F1 K5 -56.0(8) 3_655 1_565
F3 Nb4 F3 K1 119.4(3) 3_655 .
F3 Nb4 F3 K2 -131.95(12) 3_655 2_665
F3 Nb4 F3 K6 -39.3(2) 3_655 .
F3 Nb4 F14 Nb3 -132.82(16) 3_655 1_565
F3 Nb4 F14 Nb3 132.82(16) . 1_565
F3 Nb4 F14 K2 138.4(2) 3_655 2_665
F3 Nb4 F14 K2 -44.02(19) 3_655 4_465
F3 Nb4 F14 K2 -138.4(2) . 4_465
F3 Nb4 F14 K2 44.02(19) . 2_665
F3 Nb4 F14 K6 47.18(16) 3_655 .
F3 Nb4 F14 K6 -47.18(16) . .
F3 Nb4 O4 K4 -170.5(2) 3_655 2_664
F3 Nb4 O4 K4 -76.4(3) . 2_664
F3 Nb4 O4 K4 76.4(3) 3_655 4_464
F3 Nb4 O4 K4 170.5(2) . 4_464
F3 Nb4 O4 K5 47.02(16) . .
F3 Nb4 O4 K5 -47.02(16) 3_655 .
F3 K1 F2 Nb3 -64.4(4) . .
F3 K1 F2 K2 -171.39(18) . 2_655
F3 K1 F2 K5 76.5(2) . .
F3 K1 F4 Nb1 170.4(2) . .
F3 K1 F4 K4 58.00(17) . 2_664
F3 K1 F4 K5 -64.17(18) . .
F3 K1 F6 Nb2 -178.1(3) . .
F3 K1 F6 K2 41.28(17) . 2_665
F3 K1 F6 K4 -70.97(18) . 2_664
F3 K1 F7 Nb1 -144.3(3) . 2_655
F3 K1 F7 K2 101.8(2) . 2_655
F3 K1 F7 K3 0.2(4) . 2_655
F3 K1 F8 Nb2 59.6(3) . 2_665
F3 K1 F8 K2 -32.67(14) . 2_665
F3 K1 F8 K4 -146.9(3) . .
F3 K1 F9 Nb1 -93.2(2) . .
F3 K1 F9 Nb2 70.4(2) . .
F3 K1 F9 K3 169.90(15) . .
F3 K1 F11 Nb2 -53.8(2) . .
F3 K1 F11 K3 -162.15(18) . .
F3 K1 F11 K4 87.3(2) . .
F3 K2 F5 Nb1 -127.6(2) 2_664 .
F3 K2 F5 K3 129.4(2) 2_664 2_654
F3 K2 F5 K4 -16.4(3) 2_664 2_664
F3 K2 F10 Nb1 26.1(5) 2_664 2_654
F3 K2 F10 K1 133.63(18) 2_664 2_654
F3 K2 F10 K3 -134.98(18) 2_664 2_654
F3 K2 F12 Nb2 113.3(3) 2_664 .
F3 K2 F12 K3 -151.15(18) 2_664 .
F3 K2 F12 K6 -47.90(18) 2_664 2_664
F3 K2 F13 Nb3 -81.7(2) 2_664 2_654
F3 K2 F13 K3 122.93(19) 2_664 .
F3 K2 F13 K6 15.77(15) 2_664 2_664
F3 K6 F3 Nb4 29.68(18) 3_655 .
F3 K6 F3 K1 -134.56(17) 3_655 .
F3 K6 F3 K2 132.99(10) 3_655 2_665
F3 K6 F14 Nb3 -145.56(14) . 1_565
F3 K6 F14 Nb3 145.56(14) 3_655 1_565
F3 K6 F14 Nb4 -34.44(14) 3_655 .
F3 K6 F14 Nb4 34.44(14) . .
F3 K6 F14 K2 122.7(2) . 4_465
F3 K6 F14 K2 53.86(14) 3_655 4_465
F3 K6 F14 K2 -53.86(14) . 2_665
F3 K6 F14 K2 -122.7(2) 3_655 2_665
F3 K6 O3 Nb3 -30.28(13) . .
F3 K6 O3 Nb3 30.28(13) 3_655 .
F3 K6 Br2 K3 21.1(3) . 2_665
F3 K6 Br2 K3 -129.5(3) 3_655 2_665
F3 K6 Br2 K3 -21.1(3) 3_655 4_465
F3 K6 Br2 K3 129.5(3) . 4_465
F3 K6 Br2 K4 54.2(4) 3_655 4_465
F3 K6 Br2 K4 -155.2(2) . 4_465
F3 K6 Br2 K4 155.2(2) 3_655 2_665
F3 K6 Br2 K4 -54.2(4) . 2_665
F3 K6 Br2 Br1 -75.3(3) 3_655 .
F3 K6 Br2 Br1 75.3(3) . .
F3 K6 Br2 Br3 -104.7(3) . .
F3 K6 Br2 Br3 104.7(3) 3_655 .
F3 K6 Br3 K4 163.2(2) 3_655 2_665
F3 K6 Br3 K4 81.5(4) . 2_665
F3 K6 Br3 K4 -163.2(2) . 4_465
F3 K6 Br3 K4 -81.5(4) 3_655 4_465
F3 K6 Br3 Br2 139.16(18) . .
F3 K6 Br3 Br2 -139.15(18) 3_655 .
F3 K6 Br3 Br1 40.85(18) 3_655 1_545
F3 K6 Br3 Br1 -40.84(18) . 1_545
F4 Nb1 K1 Nb2 -105.0(2) . .
F4 Nb1 K1 K2 108.8(2) . 2_655
F4 Nb1 K1 F2 59.4(2) . .
F4 Nb1 K1 F3 -10.4(2) . .
F4 Nb1 K1 F6 -78.3(2) . .
F4 Nb1 K1 F7 136.7(2) . .
F4 Nb1 K1 F8 -137.1(3) . .
F4 Nb1 K1 F9 -114.9(3) . .
F4 Nb1 K1 F10 133.9(3) . 2_655
F4 Nb1 K1 F11 -132.4(2) . .
F4 Nb1 K5 Nb1 106.4(3) . 3_655
F4 Nb1 K5 Nb3 -73.0(3) . .
F4 Nb1 K5 Nb4 -140.7(3) . 1_545
F4 Nb1 K5 F1 -152.8(3) . 3_645
F4 Nb1 K5 F1 -141.3(3) . 1_545
F4 Nb1 K5 F2 -68.9(3) . .
F4 Nb1 K5 F2 -67.7(3) . 3_655
F4 Nb1 K5 F4 48.0(3) . 3_655
F4 Nb1 K5 O4 14.4(3) . .
F4 Nb1 K5 Br1 102.5(3) . 1_544
F4 Nb1 F5 K2 141.2(2) . .
F4 Nb1 F5 K3 -108.4(2) . 2_654
F4 Nb1 F5 K4 20.4(2) . 2_664
F4 Nb1 F9 Nb2 -75.8(8) . .
F4 Nb1 F9 K1 44.24(18) . .
F4 Nb1 F9 K3 136.87(19) . .
F4 K1 F2 Nb3 -153.3(4) . .
F4 K1 F2 K2 99.75(17) . 2_655
F4 K1 F2 K5 -12.33(17) . .
F4 K1 F3 Nb4 -5.4(4) . .
F4 K1 F3 K2 -118.03(17) . 2_665
F4 K1 F3 K6 149.6(2) . .
F4 K1 F6 Nb2 -91.3(2) . .
F4 K1 F6 K2 128.02(18) . 2_665
F4 K1 F6 K4 15.76(16) . 2_664
F4 K1 F7 Nb1 101.3(3) . 2_655
F4 K1 F7 K2 -12.6(3) . 2_655
F4 K1 F7 K3 -114.2(2) . 2_655
F4 K1 F8 Nb2 132.8(4) . 2_665
F4 K1 F8 K2 40.6(5) . 2_665
F4 K1 F8 K4 -73.7(5) . .
F4 K1 F9 Nb1 -34.65(15) . .
F4 K1 F9 Nb2 128.9(2) . .
F4 K1 F9 K3 -131.57(18) . .
F4 K1 F11 Nb2 37.13(19) . .
F4 K1 F11 K3 -71.19(15) . .
F4 K1 F11 K4 178.25(16) . .
F4 K4 F8 Nb2 -53.2(2) 2_665 2_665
F4 K4 F8 K1 149.9(2) 2_665 .
F4 K4 F8 K2 53.9(2) 2_665 2_665
F4 K4 F11 Nb2 17.1(5) 2_665 .
F4 K4 F11 K1 -96.6(2) 2_665 .
F4 K4 F11 K3 170.36(18) 2_665 .
F4 K4 O2 Nb1 21.6(9) 2_665 2_655
F4 K4 O2 K3 166.6(4) 2_665 .
F4 K5 F2 Nb3 163.0(3) . .
F4 K5 F2 Nb3 37.2(3) 3_655 .
F4 K5 F2 K1 -112.7(2) 3_655 .
F4 K5 F2 K1 13.13(18) . .
F4 K5 F2 K2 -84.5(2) . 2_655
F4 K5 F2 K2 149.68(17) 3_655 2_655
F4 K5 F4 Nb1 -151.80(16) 3_655 .
F4 K5 F4 K1 94.4(3) 3_655 .
F4 K5 F4 K4 -19.2(4) 3_655 2_664
F4 K5 O4 Nb4 -95.10(15) . .
F4 K5 O4 Nb4 95.10(15) 3_655 .
F4 K5 O4 K4 -143.1(3) 3_655 2_664
F4 K5 O4 K4 143.1(3) . 4_464
F4 K5 O4 K4 -26.72(17) 3_655 4_464
F4 K5 O4 K4 26.72(17) . 2_664
F5 Nb1 K1 Nb2 -44.04(19) . .
F5 Nb1 K1 K2 169.73(19) . 2_655
F5 Nb1 K1 F2 120.4(2) . .
F5 Nb1 K1 F3 50.5(2) . .
F5 Nb1 K1 F4 60.9(3) . .
F5 Nb1 K1 F6 -17.4(2) . .
F5 Nb1 K1 F7 -162.4(2) . .
F5 Nb1 K1 F8 -76.2(3) . .
F5 Nb1 K1 F9 -54.0(3) . .
F5 Nb1 K1 F10 -165.1(3) . 2_655
F5 Nb1 K1 F11 -71.5(2) . .
F5 Nb1 K5 Nb1 36.1(2) . 3_655
F5 Nb1 K5 Nb3 -143.31(16) . .
F5 Nb1 K5 Nb4 149.05(16) . 1_545
F5 Nb1 K5 F1 136.9(2) . 3_645
F5 Nb1 K5 F1 148.42(18) . 1_545
F5 Nb1 K5 F2 -139.1(2) . .
F5 Nb1 K5 F2 -138.0(2) . 3_655
F5 Nb1 K5 F4 -70.3(3) . .
F5 Nb1 K5 F4 -22.3(4) . 3_655
F5 Nb1 K5 O4 -55.9(3) . .
F5 Nb1 K5 Br1 32.3(2) . 1_544
F5 Nb1 F4 K1 -128.3(2) . .
F5 Nb1 F4 K4 -22.6(2) . 2_664
F5 Nb1 F4 K5 112.3(3) . .
F5 Nb1 F9 Nb2 12.9(8) . .
F5 Nb1 F9 K1 132.9(2) . .
F5 Nb1 F9 K3 -134.5(2) . .
F5 K2 F10 Nb1 156.8(4) . 2_654
F5 K2 F10 K1 -95.65(16) . 2_654
F5 K2 F10 K3 -4.27(16) . 2_654
F5 K2 F12 Nb2 -21.5(3) . .
F5 K2 F12 K3 74.01(14) . .
F5 K2 F12 K6 177.26(19) . 2_664
F5 K2 F13 Nb3 137.68(19) . 2_654
F5 K2 F13 K3 -17.7(2) . .
F5 K2 F13 K6 -124.87(15) . 2_664
F5 K3 F9 Nb1 -62.0(2) 2_655 .
F5 K3 F9 Nb2 128.28(16) 2_655 .
F5 K3 F9 K1 31.81(17) 2_655 .
F5 K3 F11 Nb2 -140.3(2) 2_655 .
F5 K3 F11 K1 -47.18(17) 2_655 .
F5 K3 F11 K4 58.7(3) 2_655 .
F5 K3 F12 Nb2 3.6(5) 2_655 .
F5 K3 F12 K2 -114.1(4) 2_655 .
F5 K3 F12 K6 139.6(4) 2_655 2_664
F5 K3 F13 Nb3 -11.5(7) 2_655 2_654
F5 K3 F13 K2 123.8(3) 2_655 .
F5 K3 F13 K6 -144.6(2) 2_655 2_664
F5 K3 O2 Nb1 -7.5(2) 2_655 2_655
F5 K3 O2 K4 -166.6(3) 2_655 .
F5 K4 F8 Nb2 -98.7(2) 2_665 2_665
F5 K4 F8 K1 104.3(3) 2_665 .
F5 K4 F8 K2 8.35(15) 2_665 2_665
F5 K4 F11 Nb2 26.9(4) 2_665 .
F5 K4 F11 K1 -86.84(17) 2_665 .
F5 K4 F11 K3 -179.9(2) 2_665 .
F5 K4 O2 Nb1 -81.5(6) 2_665 2_655
F5 K4 O2 K3 63.4(3) 2_665 .
F6 Nb2 K1 Nb1 113.2(2) . .
F6 Nb2 K1 K2 154.8(3) . 2_655
F6 Nb2 K1 F2 83.6(4) . .
F6 Nb2 K1 F3 1.9(3) . .
F6 Nb2 K1 F4 82.9(3) . .
F6 Nb2 K1 F7 -150.3(3) . .
F6 Nb2 K1 F8 -85.6(3) . .
F6 Nb2 K1 F9 123.3(3) . .
F6 Nb2 K1 F10 139.0(3) . 2_655
F6 Nb2 K1 F11 -133.6(3) . .
F6 Nb2 F9 Nb1 83.5(8) . .
F6 Nb2 F9 K1 -36.2(2) . .
F6 Nb2 F9 K3 -129.4(2) . .
F6 Nb2 F11 K1 30.16(18) . .
F6 Nb2 F11 K3 118.5(3) . .
F6 Nb2 F11 K4 -87.8(4) . .
F6 Nb2 F12 K2 40.1(8) . .
F6 Nb2 F12 K3 -56.2(7) . .
F6 Nb2 F12 K6 -165.5(5) . 2_664
F6 Nb2 O1 K3 -10.3(10) . 1_565
F6 K1 F2 Nb3 -111.1(4) . .
F6 K1 F2 K2 141.89(19) . 2_655
F6 K1 F2 K5 29.8(4) . .
F6 K1 F3 Nb4 73.7(4) . .
F6 K1 F3 K2 -38.88(16) . 2_665
F6 K1 F3 K6 -131.2(2) . .
F6 K1 F4 Nb1 96.3(2) . .
F6 K1 F4 K4 -16.17(16) . 2_664
F6 K1 F4 K5 -138.35(19) . .
F6 K1 F7 Nb1 -24.7(5) . 2_655
F6 K1 F7 K2 -138.6(2) . 2_655
F6 K1 F7 K3 119.9(3) . 2_655
F6 K1 F8 Nb2 132.4(3) . 2_665
F6 K1 F8 K2 40.19(13) . 2_665
F6 K1 F8 K4 -74.1(2) . .
F6 K1 F9 Nb1 -134.2(2) . .
F6 K1 F9 Nb2 29.36(17) . .
F6 K1 F9 K3 128.9(2) . .
F6 K1 F11 Nb2 -25.77(17) . .
F6 K1 F11 K3 -134.1(2) . .
F6 K1 F11 K4 115.4(2) . .
F6 K2 F5 Nb1 -176.5(2) 2_664 .
F6 K2 F5 K3 80.49(17) 2_664 2_654
F6 K2 F5 K4 -65.24(19) 2_664 2_664
F6 K2 F10 Nb1 76.5(4) 2_664 2_654
F6 K2 F10 K1 -175.92(16) 2_664 2_654
F6 K2 F10 K3 -84.5(2) 2_664 2_654
F6 K2 F12 Nb2 55.4(3) 2_664 .
F6 K2 F12 K3 150.99(16) 2_664 .
F6 K2 F12 K6 -105.8(2) 2_664 2_664
F6 K2 F13 Nb3 -88.3(6) 2_664 2_654
F6 K2 F13 K3 116.4(6) 2_664 .
F6 K2 F13 K6 9.2(7) 2_664 2_664
F6 K4 F8 Nb2 14.13(18) 2_665 2_665
F6 K4 F8 K1 -142.8(3) 2_665 .
F6 K4 F8 K2 121.2(2) 2_665 2_665
F6 K4 F11 Nb2 111.8(4) 2_665 .
F6 K4 F11 K1 -2.0(2) 2_665 .
F6 K4 F11 K3 -95.0(2) 2_665 .
F6 K4 O2 Nb1 7.3(5) 2_665 2_655
F6 K4 O2 K3 152.3(2) 2_665 .
F7 Nb1 K1 Nb2 57.64(17) 2_654 .
F7 Nb1 K1 K2 -88.59(17) 2_654 2_655
F7 Nb1 K1 F2 -138.0(2) 2_654 .
F7 Nb1 K1 F3 152.20(18) 2_654 .
F7 Nb1 K1 F4 162.6(3) 2_654 .
F7 Nb1 K1 F6 84.3(2) 2_654 .
F7 Nb1 K1 F7 -60.7(2) 2_654 .
F7 Nb1 K1 F8 25.5(3) 2_654 .
F7 Nb1 K1 F9 47.7(2) 2_654 .
F7 Nb1 K1 F10 -63.5(3) 2_654 2_655
F7 Nb1 K1 F11 30.20(19) 2_654 .
F7 Nb1 K5 Nb1 -78.0(6) 2_654 3_655
F7 Nb1 K5 Nb3 102.6(6) 2_654 .
F7 Nb1 K5 Nb4 35.0(6) 2_654 1_545
F7 Nb1 K5 F1 34.3(6) 2_654 1_545
F7 Nb1 K5 F1 22.8(6) 2_654 3_645
F7 Nb1 K5 F2 108.0(6) 2_654 3_655
F7 Nb1 K5 F2 106.8(6) 2_654 .
F7 Nb1 K5 F4 175.7(6) 2_654 .
F7 Nb1 K5 F4 -136.3(6) 2_654 3_655
F7 Nb1 K5 O4 -170.0(6) 2_654 .
F7 Nb1 K5 Br1 -81.8(6) 2_654 1_544
F7 Nb1 F4 K1 -56.3(7) 2_654 .
F7 Nb1 F4 K4 49.4(8) 2_654 2_664
F7 Nb1 F4 K5 -175.7(6) 2_654 .
F7 Nb1 F5 K2 -21.4(2) 2_654 .
F7 Nb1 F5 K3 89.0(2) 2_654 2_654
F7 Nb1 F5 K4 -142.2(2) 2_654 2_664
F7 Nb1 F9 Nb2 100.8(8) 2_654 .
F7 Nb1 F9 K1 -139.2(2) 2_654 .
F7 Nb1 F9 K3 -46.5(2) 2_654 .
F7 K1 F2 Nb3 70.3(4) . .
F7 K1 F2 K2 -36.70(16) . 2_655
F7 K1 F2 K5 -148.8(2) . .
F7 K1 F3 Nb4 -138.0(3) . .
F7 K1 F3 K2 109.4(2) . 2_665
F7 K1 F3 K6 17.1(3) . .
F7 K1 F4 Nb1 -55.1(3) . .
F7 K1 F4 K4 -167.54(18) . 2_664
F7 K1 F4 K5 70.3(3) . .
F7 K1 F6 Nb2 46.9(4) . .
F7 K1 F6 K2 -93.7(3) . 2_665
F7 K1 F6 K4 154.0(2) . 2_664
F7 K1 F8 Nb2 -71.0(3) . 2_665
F7 K1 F8 K2 -163.23(15) . 2_665
F7 K1 F8 K4 82.5(3) . .
F7 K1 F9 Nb1 84.5(2) . .
F7 K1 F9 Nb2 -111.95(19) . .
F7 K1 F9 K3 -12.40(18) . .
F7 K1 F11 Nb2 165.84(19) . .
F7 K1 F11 K3 57.52(15) . .
F7 K1 F11 K4 -53.04(19) . .
F7 K2 F5 Nb1 18.1(2) 2_654 .
F7 K2 F5 K3 -84.9(2) 2_654 2_654
F7 K2 F5 K4 129.3(2) 2_654 2_664
F7 K2 F10 Nb1 -145.5(4) 2_654 2_654
F7 K2 F10 K1 -38.00(16) 2_654 2_654
F7 K2 F10 K3 53.39(19) 2_654 2_654
F7 K2 F12 Nb2 -76.8(3) 2_654 .
F7 K2 F12 K3 18.70(16) 2_654 .
F7 K2 F12 K6 122.0(2) 2_654 2_664
F7 K2 F13 Nb3 113.8(2) 2_654 2_654
F7 K2 F13 K3 -41.63(17) 2_654 .
F7 K2 F13 K6 -148.79(18) 2_654 2_664
F7 K3 F9 Nb1 34.41(15) 2_654 .
F7 K3 F9 Nb2 -135.3(2) 2_654 .
F7 K3 F9 K1 128.19(19) 2_654 .
F7 K3 F11 Nb2 -23.2(3) 2_654 .
F7 K3 F11 K1 69.89(15) 2_654 .
F7 K3 F11 K4 175.7(2) 2_654 .
F7 K3 F12 Nb2 100.2(2) 2_654 .
F7 K3 F12 K2 -17.50(15) 2_654 .
F7 K3 F12 K6 -123.80(19) 2_654 2_664
F7 K3 F13 Nb3 -99.0(5) 2_654 2_654
F7 K3 F13 K2 36.29(15) 2_654 .
F7 K3 F13 K6 127.9(2) 2_654 2_664
F7 K3 O2 Nb1 58.4(4) 2_654 2_655
F7 K3 O2 K4 -100.7(3) 2_654 .
F8 Nb2 K1 Nb1 49.54(18) 2_664 .
F8 Nb2 K1 K2 91.16(19) 2_664 2_655
F8 Nb2 K1 F2 20.0(3) 2_664 .
F8 Nb2 K1 F3 -61.7(2) 2_664 .
F8 Nb2 K1 F4 19.2(2) 2_664 .
F8 Nb2 K1 F6 -63.6(3) 2_664 .
F8 Nb2 K1 F7 146.1(2) 2_664 .
F8 Nb2 K1 F8 -149.21(8) 2_664 .
F8 Nb2 K1 F9 59.7(3) 2_664 .
F8 Nb2 K1 F10 75.4(2) 2_664 2_655
F8 Nb2 K1 F11 162.7(3) 2_664 .
F8 Nb2 F6 K1 122.5(2) 2_664 .
F8 Nb2 F6 K2 -124.8(4) 2_664 2_665
F8 Nb2 F6 K4 16.0(2) 2_664 2_664
F8 Nb2 F9 Nb1 -5.3(8) 2_664 .
F8 Nb2 F9 K1 -124.9(2) 2_664 .
F8 Nb2 F9 K3 141.8(2) 2_664 .
F8 Nb2 F11 K1 -52.3(8) 2_664 .
F8 Nb2 F11 K3 36.0(8) 2_664 .
F8 Nb2 F11 K4 -170.3(5) 2_664 .
F8 Nb2 F12 K2 -31.5(3) 2_664 .
F8 Nb2 F12 K3 -127.82(19) 2_664 .
F8 Nb2 F12 K6 122.9(4) 2_664 2_664
F8 Nb2 O1 K3 79.1(10) 2_664 1_565
F8 K1 F2 Nb3 11.4(5) . .
F8 K1 F2 K2 -95.6(3) . 2_655
F8 K1 F2 K5 152.3(2) . .
F8 K1 F3 Nb4 151.5(4) . .
F8 K1 F3 K2 38.94(17) . 2_665
F8 K1 F3 K6 -53.4(2) . .
F8 K1 F4 Nb1 95.9(4) . .
F8 K1 F4 K4 -16.6(5) . 2_664
F8 K1 F4 K5 -138.8(4) . .
F8 K1 F6 Nb2 88.5(3) . .
F8 K1 F6 K2 -52.15(18) . 2_665
F8 K1 F6 K4 -164.4(2) . 2_664
F8 K1 F7 Nb1 -66.9(3) . 2_655
F8 K1 F7 K2 179.16(19) . 2_655
F8 K1 F7 K3 77.6(2) . 2_655
F8 K1 F9 Nb1 166.24(18) . .
F8 K1 F9 Nb2 -30.2(2) . .
F8 K1 F9 K3 69.32(18) . .
F8 K1 F11 Nb2 -123.0(2) . .
F8 K1 F11 K3 128.7(2) . .
F8 K1 F11 K4 18.09(18) . .
F8 K2 F5 Nb1 -103.0(2) 2_664 .
F8 K2 F5 K3 154.0(2) 2_664 2_654
F8 K2 F5 K4 8.27(15) 2_664 2_664
F8 K2 F10 Nb1 124.7(4) 2_664 2_654
F8 K2 F10 K1 -127.81(16) 2_664 2_654
F8 K2 F10 K3 -36.4(3) 2_664 2_654
F8 K2 F12 Nb2 23.3(2) 2_664 .
F8 K2 F12 K3 118.9(2) 2_664 .
F8 K2 F12 K6 -137.9(3) 2_664 2_664
F8 K2 F13 Nb3 -156.70(19) 2_664 2_654
F8 K2 F13 K3 47.9(2) 2_664 .
F8 K2 F13 K6 -59.25(15) 2_664 2_664
F8 K4 F11 Nb2 97.4(4) . .
F8 K4 F11 K1 -16.27(15) . .
F8 K4 F11 K3 -109.3(2) . .
F8 K4 O2 Nb1 -49.2(5) . 2_655
F8 K4 O2 K3 95.8(2) . .
F9 Nb1 K1 Nb2 9.96(18) . .
F9 Nb1 K1 K2 -136.27(18) . 2_655
F9 Nb1 K1 F2 174.4(2) . .
F9 Nb1 K1 F3 104.5(2) . .
F9 Nb1 K1 F4 114.9(3) . .
F9 Nb1 K1 F6 36.6(2) . .
F9 Nb1 K1 F7 -108.4(2) . .
F9 Nb1 K1 F8 -22.2(3) . .
F9 Nb1 K1 F10 -111.1(3) . 2_655
F9 Nb1 K1 F11 -17.5(2) . .
F9 Nb1 K5 Nb1 122.9(2) . 3_655
F9 Nb1 K5 Nb3 -56.54(16) . .
F9 Nb1 K5 Nb4 -124.18(15) . 1_545
F9 Nb1 K5 F1 -124.81(19) . 1_545
F9 Nb1 K5 F1 -136.3(2) . 3_645
F9 Nb1 K5 F2 -51.2(2) . 3_655
F9 Nb1 K5 F2 -52.37(19) . .
F9 Nb1 K5 F4 16.5(3) . .
F9 Nb1 K5 F4 64.5(4) . 3_655
F9 Nb1 K5 O4 30.9(3) . .
F9 Nb1 K5 Br1 119.1(2) . 1_544
F9 Nb1 F4 K1 -45.55(17) . .
F9 Nb1 F4 K4 60.1(2) . 2_664
F9 Nb1 F4 K5 -165.0(3) . .
F9 Nb1 F5 K2 60.26(19) . .
F9 Nb1 F5 K3 170.6(2) . 2_654
F9 Nb1 F5 K4 -60.6(2) . 2_664
F9 Nb2 K1 Nb1 -10.13(18) . .
F9 Nb2 K1 K2 31.49(19) . 2_655
F9 Nb2 K1 F2 -39.7(3) . .
F9 Nb2 K1 F3 -121.4(2) . .
F9 Nb2 K1 F4 -40.4(2) . .
F9 Nb2 K1 F6 -123.3(3) . .
F9 Nb2 K1 F7 86.4(2) . .
F9 Nb2 K1 F8 151.1(2) . .
F9 Nb2 K1 F10 15.7(2) . 2_655
F9 Nb2 K1 F11 103.1(2) . .
F9 Nb2 F6 K1 40.0(2) . .
F9 Nb2 F6 K2 152.7(4) . 2_665
F9 Nb2 F6 K4 -66.52(18) . 2_664
F9 Nb2 F11 K1 -49.01(16) . .
F9 Nb2 F11 K3 39.4(2) . .
F9 Nb2 F11 K4 -167.0(5) . .
F9 Nb2 F12 K2 51.2(2) . .
F9 Nb2 F12 K3 -45.07(16) . .
F9 Nb2 F12 K6 -154.4(4) . 2_664
F9 K1 F2 Nb3 -178.2(3) . .
F9 K1 F2 K2 74.77(19) . 2_655
F9 K1 F2 K5 -37.3(3) . .
F9 K1 F3 Nb4 39.3(4) . .
F9 K1 F3 K2 -73.26(19) . 2_665
F9 K1 F3 K6 -165.62(16) . .
F9 K1 F4 Nb1 39.98(18) . .
F9 K1 F4 K4 -72.46(18) . 2_664
F9 K1 F4 K5 165.4(2) . .
F9 K1 F6 Nb2 -35.44(19) . .
F9 K1 F6 K2 -176.1(2) . 2_665
F9 K1 F6 K4 71.64(18) . 2_664
F9 K1 F7 Nb1 38.3(3) . 2_655
F9 K1 F7 K2 -75.59(19) . 2_655
F9 K1 F7 K3 -177.18(17) . 2_655
F9 K1 F8 Nb2 179.0(3) . 2_665
F9 K1 F8 K2 86.73(15) . 2_665
F9 K1 F8 K4 -27.5(3) . .
F9 K1 F11 Nb2 46.94(18) . .
F9 K1 F11 K3 -61.38(16) . .
F9 K1 F11 K4 -171.9(2) . .
F9 K3 F11 Nb2 -36.0(2) . .
F9 K3 F11 K1 57.13(15) . .
F9 K3 F11 K4 163.0(3) . .
F9 K3 F12 Nb2 43.52(17) . .
F9 K3 F12 K2 -74.16(17) . .
F9 K3 F12 K6 179.5(3) . 2_664
F9 K3 F13 Nb3 -148.0(5) . 2_654
F9 K3 F13 K2 -12.69(17) . .
F9 K3 F13 K6 78.91(18) . 2_664
F9 K3 O2 Nb1 100.4(3) . 2_655
F9 K3 O2 K4 -58.7(2) . .
F10 Nb1 K1 Nb2 121.1(2) 2_655 .
F10 Nb1 K1 K2 -25.1(2) 2_655 2_655
F10 Nb1 K1 F2 -74.5(3) 2_655 .
F10 Nb1 K1 F3 -144.3(3) 2_655 .
F10 Nb1 K1 F4 -133.9(3) 2_655 .
F10 Nb1 K1 F6 147.7(3) 2_655 .
F10 Nb1 K1 F7 2.8(3) 2_655 .
F10 Nb1 K1 F8 89.0(3) 2_655 .
F10 Nb1 K1 F9 111.1(3) 2_655 .
F10 Nb1 K1 F11 93.7(2) 2_655 .
F10 Nb1 K5 Nb1 -162.4(2) 2_655 3_655
F10 Nb1 K5 Nb3 18.14(14) 2_655 .
F10 Nb1 K5 Nb4 -49.50(15) 2_655 1_545
F10 Nb1 K5 F1 -61.7(2) 2_655 3_645
F10 Nb1 K5 F1 -50.13(19) 2_655 1_545
F10 Nb1 K5 F2 23.5(2) 2_655 3_655
F10 Nb1 K5 F2 22.31(18) 2_655 .
F10 Nb1 K5 F4 91.2(3) 2_655 .
F10 Nb1 K5 F4 139.2(3) 2_655 3_655
F10 Nb1 K5 O4 105.5(2) 2_655 .
F10 Nb1 K5 Br1 -166.3(2) 2_655 1_544
F10 Nb1 F4 K1 32.6(2) 2_655 .
F10 Nb1 F4 K4 138.2(2) 2_655 2_664
F10 Nb1 F4 K5 -86.9(3) 2_655 .
F10 Nb1 F5 K2 65.1(7) 2_655 .
F10 Nb1 F5 K3 175.4(6) 2_655 2_654
F10 Nb1 F5 K4 -55.8(7) 2_655 2_664
F10 Nb1 F9 Nb2 -165.4(9) 2_655 .
F10 Nb1 F9 K1 -45.43(19) 2_655 .
F10 Nb1 F9 K3 47.2(2) 2_655 .
F10 K1 F2 Nb3 147.6(4) 2_655 .
F10 K1 F2 K2 40.59(14) 2_655 2_655
F10 K1 F2 K5 -71.5(2) 2_655 .
F10 K1 F3 Nb4 -25.7(5) 2_655 .
F10 K1 F3 K2 -138.27(19) 2_655 2_665
F10 K1 F3 K6 129.4(2) 2_655 .
F10 K1 F4 Nb1 -26.17(17) 2_655 .
F10 K1 F4 K4 -138.6(2) 2_655 2_664
F10 K1 F4 K5 99.2(2) 2_655 .
F10 K1 F6 Nb2 -43.6(3) 2_655 .
F10 K1 F6 K2 175.69(14) 2_655 2_665
F10 K1 F6 K4 63.4(2) 2_655 2_664
F10 K1 F7 Nb1 76.7(3) 2_655 2_655
F10 K1 F7 K2 -37.15(16) 2_655 2_655
F10 K1 F7 K3 -138.7(2) 2_655 2_655
F10 K1 F8 Nb2 -123.1(3) 2_655 2_665
F10 K1 F8 K2 144.68(17) 2_655 2_665
F10 K1 F8 K4 30.4(4) 2_655 .
F10 K1 F9 Nb1 36.15(17) 2_655 .
F10 K1 F9 Nb2 -160.3(3) 2_655 .
F10 K1 F9 K3 -60.78(17) 2_655 .
F10 K1 F11 Nb2 90.78(18) 2_655 .
F10 K1 F11 K3 -17.55(15) 2_655 .
F10 K1 F11 K4 -128.11(18) 2_655 .
F10 K2 F5 Nb1 107.0(2) . .
F10 K2 F5 K3 4.03(15) . 2_654
F10 K2 F5 K4 -141.7(2) . 2_664
F10 K2 F12 Nb2 -53.8(8) . .
F10 K2 F12 K3 41.8(7) . .
F10 K2 F12 K6 145.1(6) . 2_664
F10 K2 F13 Nb3 55.5(3) . 2_654
F10 K2 F13 K3 -99.9(2) . .
F10 K2 F13 K6 152.94(17) . 2_664
F10 K3 F9 Nb1 -36.05(16) 2_655 .
F10 K3 F9 Nb2 154.2(2) 2_655 .
F10 K3 F9 K1 57.73(15) 2_655 .
F10 K3 F11 Nb2 -76.4(3) 2_655 .
F10 K3 F11 K1 16.65(14) 2_655 .
F10 K3 F11 K4 122.5(2) 2_655 .
F10 K3 F12 Nb2 53.1(2) 2_655 .
F10 K3 F12 K2 -64.56(17) 2_655 .
F10 K3 F12 K6 -170.86(18) 2_655 2_664
F10 K3 F13 Nb3 -102.6(5) 2_655 2_654
F10 K3 F13 K2 32.7(2) 2_655 .
F10 K3 F13 K6 124.25(17) 2_655 2_664
F10 K3 O2 Nb1 48.1(3) 2_655 2_655
F10 K3 O2 K4 -111.05(19) 2_655 .
F11 Nb2 K1 Nb1 -113.19(17) . .
F11 Nb2 K1 K2 -71.58(19) . 2_655
F11 Nb2 K1 F2 -142.8(3) . .
F11 Nb2 K1 F3 135.5(2) . .
F11 Nb2 K1 F4 -143.5(2) . .
F11 Nb2 K1 F6 133.6(3) . .
F11 Nb2 K1 F7 -16.7(2) . .
F11 Nb2 K1 F8 48.1(2) . .
F11 Nb2 K1 F9 -103.1(2) . .
F11 Nb2 K1 F10 -87.3(2) . 2_655
F11 Nb2 F6 K1 -37.0(2) . .
F11 Nb2 F6 K2 75.7(4) . 2_665
F11 Nb2 F6 K4 -143.6(2) . 2_664
F11 Nb2 F9 Nb1 175.9(9) . .
F11 Nb2 F9 K1 56.2(2) . .
F11 Nb2 F9 K3 -37.0(2) . .
F11 Nb2 F12 K2 128.4(3) . .
F11 Nb2 F12 K3 32.1(2) . .
F11 Nb2 F12 K6 -77.2(4) . 2_664
F11 Nb2 O1 K3 -102.6(10) . 1_565
F11 K1 F2 Nb3 139.8(4) . .
F11 K1 F2 K2 32.9(6) . 2_655
F11 K1 F2 K5 -79.2(6) . .
F11 K1 F3 Nb4 97.0(4) . .
F11 K1 F3 K2 -15.6(2) . 2_665
F11 K1 F3 K6 -107.9(2) . .
F11 K1 F4 Nb1 49.1(2) . .
F11 K1 F4 K4 -63.35(18) . 2_664
F11 K1 F4 K5 174.48(15) . .
F11 K1 F6 Nb2 26.59(18) . .
F11 K1 F6 K2 -114.1(2) . 2_665
F11 K1 F6 K4 133.7(2) . 2_664
F11 K1 F7 Nb1 -8.4(3) . 2_655
F11 K1 F7 K2 -122.29(15) . 2_655
F11 K1 F7 K3 136.1(2) . 2_655
F11 K1 F8 Nb2 -172.9(4) . 2_665
F11 K1 F8 K2 94.84(15) . 2_665
F11 K1 F8 K4 -19.43(19) . .
F11 K1 F9 Nb1 157.0(3) . .
F11 K1 F9 Nb2 -39.50(15) . .
F11 K1 F9 K3 60.05(15) . .
F11 K3 F9 Nb1 -160.9(3) . .
F11 K3 F9 Nb2 29.32(18) . .
F11 K3 F9 K1 -67.15(18) . .
F11 K3 F12 Nb2 -26.98(19) . .
F11 K3 F12 K2 -144.7(2) . .
F11 K3 F12 K6 109.0(3) . 2_664
F11 K3 F13 Nb3 159.8(5) . 2_654
F11 K3 F13 K2 -64.9(2) . .
F11 K3 F13 K6 26.7(2) . 2_664
F11 K3 O2 Nb1 135.3(3) . 2_655
F11 K3 O2 K4 -23.87(19) . .
F11 K4 F8 Nb2 179.4(3) . 2_665
F11 K4 F8 K1 22.5(2) . .
F11 K4 F8 K2 -73.53(19) . 2_665
F11 K4 O2 Nb1 -119.8(6) . 2_655
F11 K4 O2 K3 25.11(19) . .
F12 Nb2 K1 Nb1 -47.6(2) . .
F12 Nb2 K1 K2 -6.0(2) . 2_655
F12 Nb2 K1 F2 -77.2(3) . .
F12 Nb2 K1 F3 -158.9(2) . .
F12 Nb2 K1 F4 -77.9(2) . .
F12 Nb2 K1 F6 -160.8(3) . .
F12 Nb2 K1 F7 48.9(3) . .
F12 Nb2 K1 F8 113.7(2) . .
F12 Nb2 K1 F9 -37.5(3) . .
F12 Nb2 K1 F10 -21.7(2) . 2_655
F12 Nb2 K1 F11 65.6(3) . .
F12 Nb2 F6 K1 51.1(7) . .
F12 Nb2 F6 K2 163.8(5) . 2_665
F12 Nb2 F6 K4 -55.4(7) . 2_664
F12 Nb2 F9 Nb1 -92.4(8) . .
F12 Nb2 F9 K1 147.9(2) . .
F12 Nb2 F9 K3 54.7(2) . .
F12 Nb2 F11 K1 -128.54(19) . .
F12 Nb2 F11 K3 -40.2(3) . .
F12 Nb2 F11 K4 113.5(4) . .
F12 Nb2 O1 K3 166.4(10) . 1_565
F12 K2 F5 Nb1 -64.5(2) . .
F12 K2 F5 K3 -167.48(17) . 2_654
F12 K2 F5 K4 46.8(2) . 2_664
F12 K2 F10 Nb1 -169.1(5) . 2_654
F12 K2 F10 K1 -61.6(7) . 2_654
F12 K2 F10 K3 29.8(7) . 2_654
F12 K2 F13 Nb3 -142.1(3) . 2_654
F12 K2 F13 K3 62.52(19) . .
F12 K2 F13 K6 -44.64(16) . 2_664
F12 K3 F9 Nb1 132.0(2) . .
F12 K3 F9 Nb2 -37.71(15) . .
F12 K3 F9 K1 -134.2(2) . .
F12 K3 F11 Nb2 28.9(2) . .
F12 K3 F11 K1 122.0(2) . .
F12 K3 F11 K4 -132.2(3) . .
F12 K3 F13 Nb3 175.3(6) . 2_654
F12 K3 F13 K2 -49.41(15) . .
F12 K3 F13 K6 42.19(15) . 2_664
F12 K3 O2 Nb1 153.3(2) . 2_655
F12 K3 O2 K4 -5.8(2) . .
F12 K6 F3 Nb4 22.9(2) 4_465 .
F12 K6 F3 Nb4 -143.8(2) 2_665 .
F12 K6 F3 K1 52.0(2) 2_665 .
F12 K6 F3 K1 -141.4(2) 4_465 .
F12 K6 F3 K2 126.17(19) 4_465 2_665
F12 K6 F3 K2 -40.45(17) 2_665 2_665
F12 K6 F14 Nb3 84.54(14) 4_465 1_565
F12 K6 F14 Nb3 -84.54(14) 2_665 1_565
F12 K6 F14 Nb4 95.46(14) 2_665 .
F12 K6 F14 Nb4 -95.46(14) 4_465 .
F12 K6 F14 K2 7.17(19) 2_665 2_665
F12 K6 F14 K2 -176.24(19) 2_665 4_465
F12 K6 F14 K2 176.24(19) 4_465 2_665
F12 K6 F14 K2 -7.17(19) 4_465 4_465
F12 K6 O3 Nb3 -89.26(15) 2_665 .
F12 K6 O3 Nb3 89.26(15) 4_465 .
F12 K6 Br2 K3 138.62(15) 2_665 4_465
F12 K6 Br2 K3 -30.21(14) 4_465 4_465
F12 K6 Br2 K3 30.21(14) 2_665 2_665
F12 K6 Br2 K3 -138.62(15) 4_465 2_665
F12 K6 Br2 K4 146.09(17) 4_465 2_665
F12 K6 Br2 K4 -45.08(17) 2_665 2_665
F12 K6 Br2 K4 45.08(17) 4_465 4_465
F12 K6 Br2 K4 -146.09(17) 2_665 4_465
F12 K6 Br2 Br1 84.42(13) 2_665 .
F12 K6 Br2 Br1 -84.42(13) 4_465 .
F12 K6 Br2 Br3 95.58(13) 4_465 .
F12 K6 Br2 Br3 -95.58(13) 2_665 .
F12 K6 Br3 K4 26.4(3) 2_665 2_665
F12 K6 Br3 K4 141.6(3) 2_665 4_465
F12 K6 Br3 K4 -26.4(3) 4_465 4_465
F12 K6 Br3 K4 -141.6(3) 4_465 2_665
F12 K6 Br3 Br2 83.99(14) 2_665 .
F12 K6 Br3 Br2 -83.99(14) 4_465 .
F12 K6 Br3 Br1 96.01(14) 4_465 1_545
F12 K6 Br3 Br1 -96.01(14) 2_665 1_545
F13 Nb3 K5 Nb1 -32.1(2) 2_655 .
F13 Nb3 K5 Nb1 32.1(2) 4_455 3_655
F13 Nb3 K5 Nb1 -148.14(19) 4_455 .
F13 Nb3 K5 Nb1 148.14(19) 2_655 3_655
F13 Nb3 K5 Nb4 -58.0(2) 4_455 1_545
F13 Nb3 K5 Nb4 58.0(2) 2_655 1_545
F13 Nb3 K5 F1 29.6(2) 2_655 1_545
F13 Nb3 K5 F1 -29.6(2) 4_455 3_645
F13 Nb3 K5 F1 86.4(2) 2_655 3_645
F13 Nb3 K5 F1 -86.4(2) 4_455 1_545
F13 Nb3 K5 F2 -156.5(3) 4_455 .
F13 Nb3 K5 F2 -40.5(3) 2_655 .
F13 Nb3 K5 F2 156.5(3) 2_655 3_655
F13 Nb3 K5 F2 40.5(3) 4_455 3_655
F13 Nb3 K5 F4 172.1(2) 2_655 3_655
F13 Nb3 K5 F4 56.1(2) 4_455 3_655
F13 Nb3 K5 F4 -56.1(2) 2_655 .
F13 Nb3 K5 F4 -172.1(2) 4_455 .
F13 Nb3 K5 O4 122.0(2) 4_455 .
F13 Nb3 K5 O4 -122.0(2) 2_655 .
F13 Nb3 F2 K1 -148.5(6) 4_455 .
F13 Nb3 F2 K1 -69.2(4) 2_655 .
F13 Nb3 F2 K2 30.6(2) 2_655 2_655
F13 Nb3 F2 K2 -48.6(8) 4_455 2_655
F13 Nb3 F2 K5 68.6(8) 4_455 .
F13 Nb3 F2 K5 147.8(2) 2_655 .
F13 Nb3 O3 K6 135.13(19) 2_655 .
F13 Nb3 O3 K6 -135.13(19) 4_455 .
F13 K2 F5 Nb1 -8.3(3) . .
F13 K2 F5 K3 -111.26(17) . 2_654
F13 K2 F5 K4 103.00(19) . 2_664
F13 K2 F10 Nb1 -93.7(4) . 2_654
F13 K2 F10 K1 13.9(2) . 2_654
F13 K2 F10 K3 105.2(2) . 2_654
F13 K2 F12 Nb2 -138.5(3) . .
F13 K2 F12 K3 -42.93(14) . .
F13 K2 F12 K6 60.33(19) . 2_664
F13 K3 F9 Nb1 93.19(19) . .
F13 K3 F9 Nb2 -76.56(19) . .
F13 K3 F9 K1 -173.03(16) . .
F13 K3 F11 Nb2 44.9(3) . .
F13 K3 F11 K1 138.00(17) . .
F13 K3 F11 K4 -116.2(3) . .
F13 K3 F12 Nb2 172.5(3) . .
F13 K3 F12 K2 54.8(2) . .
F13 K3 F12 K6 -51.5(2) . 2_664
F13 K3 O2 Nb1 -146.8(3) . 2_655
F13 K3 O2 K4 54.0(4) . .
F13 K6 F3 Nb4 -40.5(2) 4_465 .
F13 K6 F3 Nb4 -87.69(17) 2_665 .
F13 K6 F3 K1 108.1(2) 2_665 .
F13 K6 F3 K1 155.26(19) 4_465 .
F13 K6 F3 K2 62.81(18) 4_465 2_665
F13 K6 F3 K2 15.61(15) 2_665 2_665
F13 K6 F14 Nb3 -32.54(14) 2_665 1_565
F13 K6 F14 Nb3 32.54(14) 4_465 1_565
F13 K6 F14 Nb4 147.46(14) 2_665 .
F13 K6 F14 Nb4 -147.46(14) 4_465 .
F13 K6 F14 K2 -124.2(2) 2_665 4_465
F13 K6 F14 K2 59.17(15) 2_665 2_665
F13 K6 F14 K2 124.2(2) 4_465 2_665
F13 K6 F14 K2 -59.17(15) 4_465 4_465
F13 K6 O3 Nb3 -59.4(4) 2_665 .
F13 K6 O3 Nb3 59.4(4) 4_465 .
F13 K6 Br2 K3 81.33(13) 2_665 4_465
F13 K6 Br2 K3 27.08(12) 4_465 4_465
F13 K6 Br2 K3 -27.08(12) 2_665 2_665
F13 K6 Br2 K3 -81.33(13) 4_465 2_665
F13 K6 Br2 K4 102.37(14) 4_465 4_465
F13 K6 Br2 K4 156.62(15) 2_665 4_465
F13 K6 Br2 K4 -156.62(15) 4_465 2_665
F13 K6 Br2 K4 -102.37(14) 2_665 2_665
F13 K6 Br2 Br1 -27.13(10) 4_465 .
F13 K6 Br2 Br1 27.13(10) 2_665 .
F13 K6 Br2 Br3 -152.87(10) 2_665 .
F13 K6 Br2 Br3 152.87(10) 4_465 .
F13 K6 Br3 K4 -28.8(3) 2_665 2_665
F13 K6 Br3 K4 86.5(2) 2_665 4_465
F13 K6 Br3 K4 28.8(3) 4_465 4_465
F13 K6 Br3 K4 -86.5(2) 4_465 2_665
F13 K6 Br3 Br2 28.86(12) 2_665 .
F13 K6 Br3 Br2 -28.86(12) 4_465 .
F13 K6 Br3 Br1 -151.14(12) 2_665 1_545
F13 K6 Br3 Br1 151.14(12) 4_465 1_545
F14 Nb3 K5 Nb1 90.12(5) 1_545 3_655
F14 Nb3 K5 Nb1 -90.12(5) 1_545 .
F14 Nb3 K5 Nb4 0.0 1_545 1_545
F14 Nb3 K5 F1 -28.37(10) 1_545 1_545
F14 Nb3 K5 F1 28.37(10) 1_545 3_645
F14 Nb3 K5 F2 -98.5(2) 1_545 .
F14 Nb3 K5 F2 98.5(2) 1_545 3_655
F14 Nb3 K5 F4 -114.08(11) 1_545 .
F14 Nb3 K5 F4 114.08(11) 1_545 3_655
F14 Nb3 K5 O4 180.0 1_545 .
F14 Nb3 F2 K1 -148.7(4) 1_545 .
F14 Nb3 F2 K2 -48.8(2) 1_545 2_655
F14 Nb3 F2 K5 68.3(2) 1_545 .
F14 Nb4 K6 Nb3 0.0 . 1_565
F14 Nb4 K6 F3 116.03(17) . 3_655
F14 Nb4 K6 F3 -116.03(17) . .
F14 Nb4 K6 F12 -83.72(13) . 2_665
F14 Nb4 K6 F12 83.72(13) . 4_465
F14 Nb4 K6 F13 -26.13(10) . 2_665
F14 Nb4 K6 F13 26.13(10) . 4_465
F14 Nb4 K6 O3 180.0 . .
F14 Nb4 K6 Br2 0.000(2) . .
F14 Nb4 K6 Br3 180.000(2) . .
F14 Nb4 F1 K2 51.35(18) . 2_665
F14 Nb4 F1 K4 165.0(2) . 2_664
F14 Nb4 F1 K5 -65.8(2) . 1_565
F14 Nb4 F3 K1 -161.4(4) . .
F14 Nb4 F3 K2 -52.8(2) . 2_665
F14 Nb4 F3 K6 39.78(17) . .
F14 K2 F5 Nb1 -13.8(8) 2_664 .
F14 K2 F5 K3 -116.8(7) 2_664 2_654
F14 K2 F5 K4 97.5(7) 2_664 2_664
F14 K2 F10 Nb1 -35.5(5) 2_664 2_654
F14 K2 F10 K1 72.1(2) 2_664 2_654
F14 K2 F10 K3 163.46(18) 2_664 2_654
F14 K2 F12 Nb2 168.8(3) 2_664 .
F14 K2 F12 K3 -95.69(17) 2_664 .
F14 K2 F12 K6 7.6(2) 2_664 2_664
F14 K2 F13 Nb3 -43.9(2) 2_664 2_654
F14 K2 F13 K3 160.7(3) 2_664 .
F14 K2 F13 K6 53.55(18) 2_664 2_664
F14 K6 F3 Nb4 -38.85(14) . .
F14 K6 F3 K1 156.9(3) . .
F14 K6 F3 K2 64.45(14) . 2_665
F14 K6 O3 Nb3 0.000(5) . .
F14 K6 Br2 K3 54.20(7) . 4_465
F14 K6 Br2 K3 -54.20(7) . 2_665
F14 K6 Br2 K4 129.49(11) . 4_465
F14 K6 Br2 K4 -129.49(11) . 2_665
F14 K6 Br2 Br1 0.000(2) . .
F14 K6 Br2 Br3 180.000(2) . .
F14 K6 Br3 K4 57.6(2) . 4_465
F14 K6 Br3 K4 -57.6(2) . 2_665
F14 K6 Br3 Br2 0.000(3) . .
F14 K6 Br3 Br1 180.000(3) . 1_545
O1 Nb2 K1 Nb1 173.4(3) . .
O1 Nb2 K1 K2 -145.0(3) . 2_655
O1 Nb2 K1 F2 143.8(4) . .
O1 Nb2 K1 F3 62.1(3) . .
O1 Nb2 K1 F4 143.1(3) . .
O1 Nb2 K1 F6 60.2(4) . .
O1 Nb2 K1 F7 -90.0(3) . .
O1 Nb2 K1 F8 -25.3(3) . .
O1 Nb2 K1 F9 -176.5(3) . .
O1 Nb2 K1 F10 -160.7(3) . 2_655
O1 Nb2 K1 F11 -73.4(3) . .
O1 Nb2 F6 K1 -137.8(3) . .
O1 Nb2 F6 K2 -25.1(4) . 2_665
O1 Nb2 F6 K4 115.7(3) . 2_664
O1 Nb2 F11 K1 132.5(2) . .
O1 Nb2 F11 K3 -139.1(3) . .
O1 Nb2 F11 K4 14.5(5) . .
O1 Nb2 F12 K2 -131.1(3) . .
O1 Nb2 F12 K3 132.6(2) . .
O1 Nb2 F12 K6 23.3(4) . 2_664
O1 K3 F9 Nb1 4.2(2) 1_545 .
O1 K3 F9 Nb2 -165.56(19) 1_545 .
O1 K3 F9 K1 97.97(19) 1_545 .
O1 K3 F11 Nb2 -80.7(6) 1_545 .
O1 K3 F11 K1 12.4(6) 1_545 .
O1 K3 F11 K4 118.2(5) 1_545 .
O1 K3 F12 Nb2 127.4(3) 1_545 .
O1 K3 F12 K2 9.7(3) 1_545 .
O1 K3 F12 K6 -96.6(3) 1_545 2_664
O1 K3 F13 Nb3 -36.2(5) 1_545 2_654
O1 K3 F13 K2 99.11(19) 1_545 .
O1 K3 F13 K6 -169.3(2) 1_545 2_664
O1 K3 O2 Nb1 -22.9(3) 1_545 2_655
O1 K3 O2 K4 177.9(2) 1_545 .
O2 Nb1 K1 Nb2 -171.1(3) 2_654 .
O2 Nb1 K1 K2 42.7(3) 2_654 2_655
O2 Nb1 K1 F2 -6.7(3) 2_654 .
O2 Nb1 K1 F3 -76.5(3) 2_654 .
O2 Nb1 K1 F4 -66.1(3) 2_654 .
O2 Nb1 K1 F6 -144.5(3) 2_654 .
O2 Nb1 K1 F7 70.6(3) 2_654 .
O2 Nb1 K1 F8 156.8(4) 2_654 .
O2 Nb1 K1 F9 178.9(3) 2_654 .
O2 Nb1 K1 F10 67.8(4) 2_654 2_655
O2 Nb1 K1 F11 161.5(3) 2_654 .
O2 Nb1 K5 Nb1 -58.2(3) 2_654 3_655
O2 Nb1 K5 Nb3 122.3(3) 2_654 .
O2 Nb1 K5 Nb4 54.7(3) 2_654 1_545
O2 Nb1 K5 F1 54.1(3) 2_654 1_545
O2 Nb1 K5 F1 42.5(3) 2_654 3_645
O2 Nb1 K5 F2 127.7(3) 2_654 3_655
O2 Nb1 K5 F2 126.5(3) 2_654 .
O2 Nb1 K5 F4 -164.6(4) 2_654 .
O2 Nb1 K5 F4 -116.6(4) 2_654 3_655
O2 Nb1 K5 O4 -150.3(3) 2_654 .
O2 Nb1 K5 Br1 -62.1(3) 2_654 1_544
O2 Nb1 F4 K1 133.4(3) 2_654 .
O2 Nb1 F4 K4 -120.9(3) 2_654 2_664
O2 Nb1 F4 K5 14.0(3) 2_654 .
O2 Nb1 F5 K2 -119.6(3) 2_654 .
O2 Nb1 F5 K3 -9.3(3) 2_654 2_654
O2 Nb1 F5 K4 119.5(2) 2_654 2_664
O2 K3 F9 Nb1 -120.73(18) . .
O2 K3 F9 Nb2 69.5(2) . .
O2 K3 F9 K1 -26.94(17) . .
O2 K3 F11 Nb2 -172.5(3) . .
O2 K3 F11 K1 -79.39(17) . .
O2 K3 F11 K4 26.4(2) . .
O2 K3 F12 Nb2 -48.0(2) . .
O2 K3 F12 K2 -165.65(16) . .
O2 K3 F12 K6 88.1(2) . 2_664
O2 K3 F13 Nb3 94.7(5) . 2_654
O2 K3 F13 K2 -130.0(3) . .
O2 K3 F13 K6 -38.4(4) . 2_664
O2 K4 F8 Nb2 105.6(3) . 2_665
O2 K4 F8 K1 -51.4(3) . .
O2 K4 F8 K2 -147.4(2) . 2_665
O2 K4 F11 Nb2 179.9(5) . .
O2 K4 F11 K1 66.15(18) . .
O2 K4 F11 K3 -26.9(2) . .
O3 Nb3 K5 Nb1 -89.88(5) . 3_655
O3 Nb3 K5 Nb1 89.88(5) . .
O3 Nb3 K5 Nb4 180.0 . 1_545
O3 Nb3 K5 F1 151.63(10) . 1_545
O3 Nb3 K5 F1 -151.63(10) . 3_645
O3 Nb3 K5 F2 -81.5(2) . 3_655
O3 Nb3 K5 F2 81.5(2) . .
O3 Nb3 K5 F4 65.92(11) . .
O3 Nb3 K5 F4 -65.92(11) . 3_655
O3 Nb3 K5 O4 0.0 . .
O3 Nb3 F2 K1 30.2(4) . .
O3 Nb3 F2 K2 130.1(3) . 2_655
O3 Nb3 F2 K5 -112.8(3) . .
O3 K6 F3 Nb4 106.7(2) . .
O3 K6 F3 K1 -57.5(2) . .
O3 K6 F3 K2 -150.0(2) . 2_665
O3 K6 F14 Nb3 180.0 . 1_565
O3 K6 F14 Nb4 0.0 . .
O3 K6 F14 K2 -88.30(13) . 2_665
O3 K6 F14 K2 88.30(13) . 4_465
O3 K6 Br2 K3 -125.80(7) . 4_465
O3 K6 Br2 K3 125.80(7) . 2_665
O3 K6 Br2 K4 50.51(11) . 2_665
O3 K6 Br2 K4 -50.51(11) . 4_465
O3 K6 Br2 Br1 180.000(2) . .
O3 K6 Br2 Br3 0.000(1) . .
O3 K6 Br3 K4 122.4(2) . 2_665
O3 K6 Br3 K4 -122.4(2) . 4_465
O3 K6 Br3 Br2 180.000(1) . .
O3 K6 Br3 Br1 0.000(1) . 1_545
O4 Nb4 K6 Nb3 180.0 . 1_565
O4 Nb4 K6 F3 63.97(17) . .
O4 Nb4 K6 F3 -63.97(17) . 3_655
O4 Nb4 K6 F12 -96.28(13) . 4_465
O4 Nb4 K6 F12 96.28(13) . 2_665
O4 Nb4 K6 F13 -153.87(10) . 4_465
O4 Nb4 K6 F13 153.87(10) . 2_665
O4 Nb4 K6 F14 180.000(2) . .
O4 Nb4 K6 O3 0.0 . .
O4 Nb4 K6 Br2 180.000(2) . .
O4 Nb4 K6 Br3 0.000(2) . .
O4 Nb4 F1 K2 -127.8(3) . 2_665
O4 Nb4 F1 K4 -14.1(3) . 2_664
O4 Nb4 F1 K5 115.0(3) . 1_565
O4 Nb4 F3 K1 19.5(4) . .
O4 Nb4 F3 K2 128.1(3) . 2_665
O4 Nb4 F3 K6 -139.3(3) . .
O4 K4 F8 Nb2 -11.6(5) 2_665 2_665
O4 K4 F8 K1 -168.5(3) 2_665 .
O4 K4 F8 K2 95.5(4) 2_665 2_665
O4 K4 F11 Nb2 -72.7(6) 2_665 .
O4 K4 F11 K1 173.6(3) 2_665 .
O4 K4 F11 K3 80.5(4) 2_665 .
O4 K4 O2 Nb1 99.1(5) 2_665 2_655
O4 K4 O2 K3 -116.0(2) 2_665 .
O4 K5 F2 Nb3 96.2(2) . .
O4 K5 F2 K1 -53.6(2) . .
O4 K5 F2 K2 -151.24(19) . 2_655
O4 K5 F4 Nb1 -164.3(3) . .
O4 K5 F4 K1 81.9(3) . .
O4 K5 F4 K4 -31.7(3) . 2_664
Br2 K3 F9 Nb1 167.72(12) 2_664 .
Br2 K3 F9 Nb2 -2.0(2) 2_664 .
Br2 K3 F9 K1 -98.50(12) 2_664 .
Br2 K3 F11 Nb2 113.9(3) 2_664 .
Br2 K3 F11 K1 -153.02(14) 2_664 .
Br2 K3 F11 K4 -47.19(18) 2_664 .
Br2 K3 F12 Nb2 -103.19(19) 2_664 .
Br2 K3 F12 K2 139.13(15) 2_664 .
Br2 K3 F12 K6 32.83(15) 2_664 2_664
Br2 K3 F13 Nb3 95.7(5) 2_664 2_654
Br2 K3 F13 K2 -129.00(17) 2_664 .
Br2 K3 F13 K6 -37.40(17) 2_664 2_664
Br2 K3 O2 Nb1 -147.9(3) 2_664 2_655
Br2 K3 O2 K4 52.94(17) 2_664 .
Br2 K4 F8 Nb2 147.55(18) 2_664 2_665
Br2 K4 F8 K1 -9.4(4) 2_664 .
Br2 K4 F8 K2 -105.4(2) 2_664 2_665
Br2 K4 F11 Nb2 -106.0(4) 2_664 .
Br2 K4 F11 K1 140.30(17) 2_664 .
Br2 K4 F11 K3 47.29(19) 2_664 .
Br2 K4 O2 Nb1 161.7(6) 2_664 2_655
Br2 K4 O2 K3 -53.34(15) 2_664 .
Br2 K6 F3 Nb4 -133.6(3) . .
Br2 K6 F3 K1 62.1(4) . .
Br2 K6 F3 K2 -30.3(4) . 2_665
Br2 K6 F14 Nb3 0.0 . 1_565
Br2 K6 F14 Nb4 180.0 . .
Br2 K6 F14 K2 -91.70(13) . 4_465
Br2 K6 F14 K2 91.70(13) . 2_665
Br2 K6 O3 Nb3 180.000(5) . .
Br2 K6 Br3 K4 57.6(2) . 4_465
Br2 K6 Br3 K4 -57.6(2) . 2_665
Br2 K6 Br3 Br1 180.000(1) . 1_545
Br1 K3 F9 Nb1 148.9(4) 2_664 .
Br1 K3 F9 Nb2 -20.8(5) 2_664 .
Br1 K3 F9 K1 -117.3(4) 2_664 .
Br1 K3 F11 Nb2 128.3(2) 2_664 .
Br1 K3 F11 K1 -138.59(13) 2_664 .
Br1 K3 F11 K4 -32.8(3) 2_664 .
Br1 K3 F12 Nb2 -130.69(19) 2_664 .
Br1 K3 F12 K2 111.63(16) 2_664 .
Br1 K3 F12 K6 5.3(2) 2_664 2_664
Br1 K3 F13 Nb3 47.8(5) 2_664 2_654
Br1 K3 F13 K2 -176.9(2) 2_664 .
Br1 K3 F13 K6 -85.3(2) 2_664 2_664
Br1 K3 O2 Nb1 -99.1(3) 2_664 2_655
Br1 K3 O2 K4 101.7(2) 2_664 .
Br1 K5 F2 Nb3 171.3(4) 1_544 .
Br1 K5 F2 K1 21.4(5) 1_544 .
Br1 K5 F2 K2 -76.2(5) 1_544 2_655
Br1 K5 F4 Nb1 -73.8(3) 1_544 .
Br1 K5 F4 K1 172.4(2) 1_544 .
Br1 K5 F4 K4 58.9(2) 1_544 2_664
Br1 K5 O4 Nb4 180.0 1_544 .
Br1 K5 O4 K4 -58.2(2) 1_544 2_664
Br1 K5 O4 K4 58.2(2) 1_544 4_464
Br3 K4 F8 Nb2 -145.2(3) 2_664 2_665
Br3 K4 F8 K1 57.9(4) 2_664 .
Br3 K4 F8 K2 -38.1(4) 2_664 2_665
Br3 K4 F11 Nb2 -61.5(4) 2_664 .
Br3 K4 F11 K1 -175.3(2) 2_664 .
Br3 K4 F11 K3 91.7(3) 2_664 .
Br3 K4 O2 Nb1 169.7(5) 2_664 2_655
Br3 K4 O2 K3 -45.4(2) 2_664 .
Br3 K6 F3 Nb4 151.08(19) . .
Br3 K6 F3 K1 -13.2(3) . .
Br3 K6 F3 K2 -105.6(2) . 2_665
Br3 K6 F14 Nb3 0.000(3) . 1_565
Br3 K6 F14 Nb4 180.000(3) . .
Br3 K6 F14 K2 91.70(13) . 2_665
Br3 K6 F14 K2 -91.70(13) . 4_465
Br3 K6 O3 Nb3 180.000(5) . .
Br3 K6 Br2 K3 125.80(7) . 2_665
Br3 K6 Br2 K3 -125.80(7) . 4_465
Br3 K6 Br2 K4 50.51(11) . 2_665
Br3 K6 Br2 K4 -50.51(11) . 4_465
Br3 K6 Br2 Br1 180.000(2) . .
